data_4081958
loop_
_publ_author_name
'Klosin, Jerzy'
'Fontaine, Philip P.'
'Figueroa, Ruth'
'McCann, Scott D.'
'Mort, Darrek'

_publ_section_title
;
 Preparation of New Olefin Polymerization Precatalysts by Facile
 Derivatization of Imino--Enamido ZrMe3and HfMe3Complexes
;
_journal_issue 21
_journal_name_full Organometallics
_journal_page_first 6488
_journal_paper_doi 10.1021/om4008339
_journal_volume 32
_journal_year 2013
_chemical_formula_sum 'C144 H264 Hf4 N12 P4'
_chemical_formula_weight 3001.51
_space_group_IT_number 2
_symmetry_cell_setting triclinic
_symmetry_space_group_name_Hall '-P 1'
_symmetry_space_group_name_H-M 'P -1'
_atom_sites_solution_hydrogens geom
_atom_sites_solution_primary direct
_atom_sites_solution_secondary difmap
_audit_creation_method SHELXL-97
_cell_angle_alpha 103.5740(10)
_cell_angle_beta 90.3420(10)
_cell_angle_gamma 106.7450(10)
_cell_formula_units_Z 2
_cell_length_a 17.5453(3)
_cell_length_b 21.5242(3)
_cell_length_c 21.8050(3)
_cell_measurement_reflns_used 9929
_cell_measurement_temperature 100(2)
_cell_measurement_theta_max 27.91
_cell_measurement_theta_min 2.36
_cell_volume 7641.2(2)
_computing_cell_refinement 'Bruker SAINT'
_computing_data_collection 'Bruker APEX2'
_computing_data_reduction 'Bruker SAINT'
_computing_molecular_graphics 'Bruker SHELXTL'
_computing_publication_material 'Bruker SHELXTL'
_computing_structure_refinement 'SHELXL-97 (Sheldrick, 2008)'
_computing_structure_solution 'SHELXS-97 (Sheldrick, 2008)'
_diffrn_ambient_temperature 100(2)
_diffrn_measured_fraction_theta_full 1.000
_diffrn_measured_fraction_theta_max 1.000
_diffrn_measurement_device_type 'Bruker APEX-II CCD'
_diffrn_measurement_method '\f and \w scans'
_diffrn_radiation_monochromator graphite
_diffrn_radiation_source 'fine-focus sealed tube'
_diffrn_radiation_type MoK\a
_diffrn_radiation_wavelength 0.71073
_diffrn_reflns_av_R_equivalents 0.0271
_diffrn_reflns_av_sigmaI/netI 0.0155
_diffrn_reflns_limit_h_max 22
_diffrn_reflns_limit_h_min -22
_diffrn_reflns_limit_k_max 27
_diffrn_reflns_limit_k_min -27
_diffrn_reflns_limit_l_max 28
_diffrn_reflns_limit_l_min -28
_diffrn_reflns_number 331839
_diffrn_reflns_theta_full 27.50
_diffrn_reflns_theta_max 27.50
_diffrn_reflns_theta_min 0.96
_exptl_absorpt_coefficient_mu 2.798
_exptl_absorpt_correction_T_max 0.7868
_exptl_absorpt_correction_T_min 0.6185
_exptl_absorpt_correction_type multi-scan
_exptl_crystal_colour yellow
_exptl_crystal_density_diffrn 1.305
_exptl_crystal_density_method 'not measured'
_exptl_crystal_description plate
_exptl_crystal_F_000 3120
_exptl_crystal_size_max 0.19
_exptl_crystal_size_mid 0.14
_exptl_crystal_size_min 0.09
_refine_diff_density_max 1.478
_refine_diff_density_min -0.764
_refine_diff_density_rms 0.074
_refine_ls_extinction_method none
_refine_ls_goodness_of_fit_ref 1.058
_refine_ls_hydrogen_treatment mixed
_refine_ls_matrix_type full
_refine_ls_number_parameters 1724
_refine_ls_number_reflns 35096
_refine_ls_number_restraints 94
_refine_ls_restrained_S_all 1.069
_refine_ls_R_factor_all 0.0277
_refine_ls_R_factor_gt 0.0204
_refine_ls_shift/su_max 0.006
_refine_ls_shift/su_mean 0.000
_refine_ls_structure_factor_coef Fsqd
_refine_ls_weighting_details 'calc w=1/[\s^2^(Fo^2^)+(0.0170P)^2^+9.9535P] where P=(Fo^2^+2Fc^2^)/3'
_refine_ls_weighting_scheme calc
_refine_ls_wR_factor_gt 0.0442
_refine_ls_wR_factor_ref 0.0476
_reflns_number_gt 30842
_reflns_number_total 35096
_reflns_threshold_expression >2sigma(I)
_cod_data_source_file om4008339_si_001.cif
_cod_data_source_block 14
_cod_original_sg_symbol_H-M P-1
_cod_database_code 4081958

loop_
_symmetry_equiv_pos_as_xyz
'x, y, z'
'-x, -y, -z'

loop_
_atom_site_label
_atom_site_type_symbol
_atom_site_fract_x
_atom_site_fract_y
_atom_site_fract_z
_atom_site_U_iso_or_equiv
_atom_site_adp_type
_atom_site_occupancy
_atom_site_symmetry_multiplicity
_atom_site_calc_flag
_atom_site_refinement_flags
_atom_site_disorder_assembly
_atom_site_disorder_group
Hf1 Hf 0.384110(5) 0.190698(4) 0.556483(4) 0.01519(2) Uani 1 1 d . . .
Hf1' Hf 0.923633(5) 0.311386(4) 0.229026(4) 0.01658(2) Uani 1 1 d . . .
Hf1" Hf 0.406045(5) 0.290433(4) 0.165455(4) 0.01654(2) Uani 1 1 d . . .
Hf1A Hf 0.119987(5) 0.814570(4) 0.209685(4) 0.01561(2) Uani 1 1 d . . .
P1 P 0.42306(3) 0.10834(3) 0.66857(3) 0.01712(11) Uani 1 1 d . . .
P1' P 0.92472(3) 0.14998(3) 0.14876(3) 0.02206(12) Uani 1 1 d . . .
P1" P 0.40169(3) 0.12490(3) 0.16016(3) 0.01892(11) Uani 1 1 d . . .
P1A P 0.07595(4) 0.88893(3) 0.36063(3) 0.02586(13) Uani 1 1 d . C .
N1 N 0.51546(11) 0.25646(9) 0.55738(9) 0.0194(4) Uani 1 1 d . . .
N2 N 0.39117(10) 0.29598(9) 0.58458(9) 0.0177(4) Uani 1 1 d . . .
N3 N 0.40810(11) 0.14375(9) 0.61637(8) 0.0182(4) Uani 1 1 d . . .
N1' N 1.05862(11) 0.36421(9) 0.22624(8) 0.0173(4) Uani 1 1 d . . .
N2' N 0.97630(10) 0.36139(9) 0.32418(8) 0.0162(3) Uani 1 1 d . . .
N3' N 0.92927(11) 0.22296(10) 0.18614(9) 0.0232(4) Uani 1 1 d . . .
N1" N 0.54026(11) 0.34405(9) 0.20214(8) 0.0192(4) Uani 1 1 d . . .
N2" N 0.46521(11) 0.34869(9) 0.10162(8) 0.0176(4) Uani 1 1 d . . .
N3" N 0.40860(11) 0.19962(9) 0.16061(9) 0.0204(4) Uani 1 1 d . . .
N1A N -0.01087(11) 0.75015(10) 0.17265(9) 0.0208(4) Uani 1 1 d . A .
N2A N 0.11323(10) 0.70955(9) 0.17985(9) 0.0191(4) Uani 1 1 d . . .
N3A N 0.09547(11) 0.85469(9) 0.29347(9) 0.0211(4) Uani 1 1 d . . .
C1 C 0.53267(13) 0.31966(11) 0.58272(10) 0.0197(4) Uani 1 1 d . . .
C2 C 0.61547(14) 0.36856(12) 0.59521(13) 0.0295(5) Uani 1 1 d . . .
H2A H 0.6310 0.3849 0.5569 0.035 Uiso 1 1 calc R . .
H2B H 0.6540 0.3457 0.6048 0.035 Uiso 1 1 calc R . .
C3 C 0.61859(15) 0.42721(13) 0.65028(14) 0.0347(6) Uani 1 1 d . . .
H3A H 0.6731 0.4592 0.6576 0.042 Uiso 1 1 calc R . .
H3B H 0.6057 0.4113 0.6891 0.042 Uiso 1 1 calc R . .
C4 C 0.55887(16) 0.46209(13) 0.63596(16) 0.0378(7) Uani 1 1 d . . .
H4A H 0.5565 0.4972 0.6738 0.045 Uiso 1 1 calc R . .
H4B H 0.5765 0.4839 0.6011 0.045 Uiso 1 1 calc R . .
C5 C 0.47767(14) 0.41252(12) 0.61741(13) 0.0282(5) Uani 1 1 d . . .
H5 H 0.4329 0.4291 0.6197 0.034 Uiso 1 1 calc R . .
C6 C 0.46428(13) 0.34569(11) 0.59761(11) 0.0200(4) Uani 1 1 d . . .
C7 C 0.57783(14) 0.22540(12) 0.53425(11) 0.0233(5) Uani 1 1 d . . .
H7A H 0.5576 0.1765 0.5300 0.028 Uiso 1 1 calc R . .
H7B H 0.6250 0.2438 0.5654 0.028 Uiso 1 1 calc R . .
C8 C 0.60245(15) 0.23860(13) 0.47028(12) 0.0292(5) Uani 1 1 d . . .
H8A H 0.5540 0.2323 0.4432 0.035 Uiso 1 1 calc R . .
H8B H 0.6358 0.2857 0.4768 0.035 Uiso 1 1 calc R . .
C9 C 0.64866(17) 0.19284(14) 0.43647(14) 0.0373(6) Uani 1 1 d . . .
H9A H 0.6160 0.1457 0.4308 0.045 Uiso 1 1 calc R . .
H9B H 0.6980 0.2000 0.4629 0.045 Uiso 1 1 calc R . .
C10 C 0.67065(18) 0.20545(17) 0.37216(14) 0.0453(8) Uani 1 1 d . . .
H10A H 0.6224 0.2025 0.3473 0.068 Uiso 1 1 calc R . .
H10B H 0.6950 0.1718 0.3498 0.068 Uiso 1 1 calc R . .
H10C H 0.7087 0.2502 0.3780 0.068 Uiso 1 1 calc R . .
C11 C 0.32292(13) 0.32025(11) 0.58848(11) 0.0200(4) Uani 1 1 d . . .
C12 C 0.28284(15) 0.31897(12) 0.53164(12) 0.0263(5) Uani 1 1 d . . .
C13 C 0.21462(15) 0.34022(13) 0.53497(13) 0.0313(6) Uani 1 1 d . . .
H13 H 0.1865 0.3386 0.4970 0.038 Uiso 1 1 calc R . .
C14 C 0.18750(15) 0.36343(12) 0.59217(14) 0.0321(6) Uani 1 1 d . . .
H14 H 0.1410 0.3777 0.5935 0.039 Uiso 1 1 calc R . .
C15 C 0.22768(15) 0.36602(12) 0.64754(13) 0.0297(5) Uani 1 1 d . . .
H15 H 0.2089 0.3828 0.6869 0.036 Uiso 1 1 calc R . .
C16 C 0.29557(14) 0.34444(11) 0.64693(11) 0.0233(5) Uani 1 1 d . . .
C17 C 0.31437(19) 0.29751(18) 0.46793(13) 0.0440(8) Uani 1 1 d . . .
H17 H 0.3470 0.2675 0.4727 0.053 Uiso 1 1 calc R . .
C18 C 0.2491(2) 0.25854(16) 0.41485(14) 0.0495(8) Uani 1 1 d . . .
H18A H 0.2177 0.2875 0.4075 0.074 Uiso 1 1 calc R . .
H18B H 0.2140 0.2195 0.4269 0.074 Uiso 1 1 calc R . .
H18C H 0.2735 0.2436 0.3760 0.074 Uiso 1 1 calc R . .
C19 C 0.3702(2) 0.3591(2) 0.45093(15) 0.0673(12) Uani 1 1 d . . .
H19A H 0.3399 0.3896 0.4459 0.101 Uiso 1 1 calc R . .
H19B H 0.3934 0.3451 0.4112 0.101 Uiso 1 1 calc R . .
H19C H 0.4129 0.3820 0.4848 0.101 Uiso 1 1 calc R . .
C20 C 0.33595(16) 0.34632(12) 0.70949(12) 0.0295(5) Uani 1 1 d . . .
H20 H 0.3840 0.3307 0.7003 0.035 Uiso 1 1 calc R . .
C21 C 0.28014(19) 0.29907(15) 0.74361(13) 0.0407(7) Uani 1 1 d . . .
H21A H 0.3086 0.2983 0.7821 0.061 Uiso 1 1 calc R . .
H21B H 0.2623 0.2538 0.7157 0.061 Uiso 1 1 calc R . .
H21C H 0.2337 0.3148 0.7550 0.061 Uiso 1 1 calc R . .
C22 C 0.3636(2) 0.41727(15) 0.75325(14) 0.0493(8) Uani 1 1 d . . .
H22A H 0.3172 0.4332 0.7637 0.074 Uiso 1 1 calc R . .
H22B H 0.4003 0.4474 0.7317 0.074 Uiso 1 1 calc R . .
H22C H 0.3910 0.4164 0.7922 0.074 Uiso 1 1 calc R . .
C23 C 0.39664(16) 0.13546(13) 0.45678(11) 0.0317(6) Uani 1 1 d . . .
H23A H 0.4435 0.1193 0.4566 0.048 Uiso 1 1 calc R . .
H23B H 0.4031 0.1658 0.4287 0.048 Uiso 1 1 calc R . .
H23C H 0.3487 0.0973 0.4419 0.048 Uiso 1 1 calc R . .
C24 C 0.24815(13) 0.15914(13) 0.54762(12) 0.0258(5) Uani 1 1 d . . .
H24A H 0.2274 0.1114 0.5464 0.039 Uiso 1 1 calc R . .
H24B H 0.2294 0.1671 0.5086 0.039 Uiso 1 1 calc R . .
H24C H 0.2292 0.1853 0.5841 0.039 Uiso 1 1 calc R . .
C25 C 0.46504(15) 0.03764(12) 0.63187(11) 0.0269(5) Uani 1 1 d . . .
C26 C 0.55314(17) 0.06521(15) 0.62044(13) 0.0367(6) Uani 1 1 d . . .
H26A H 0.5850 0.0841 0.6612 0.055 Uiso 1 1 calc R . .
H26B H 0.5592 0.1003 0.5975 0.055 Uiso 1 1 calc R . .
H26C H 0.5715 0.0289 0.5953 0.055 Uiso 1 1 calc R . .
C27 C 0.42128(17) 0.00219(13) 0.56584(12) 0.0330(6) Uani 1 1 d . . .
H27A H 0.4235 0.0354 0.5414 0.050 Uiso 1 1 calc R . .
H27B H 0.3654 -0.0209 0.5704 0.050 Uiso 1 1 calc R . .
H27C H 0.4471 -0.0305 0.5438 0.050 Uiso 1 1 calc R . .
C28 C 0.45922(19) -0.01411(13) 0.67110(13) 0.0367(6) Uani 1 1 d . . .
H28A H 0.4853 -0.0472 0.6502 0.055 Uiso 1 1 calc R . .
H28B H 0.4029 -0.0368 0.6747 0.055 Uiso 1 1 calc R . .
H28C H 0.4858 0.0086 0.7134 0.055 Uiso 1 1 calc R . .
C29 C 0.49585(14) 0.17137(12) 0.73364(11) 0.0254(5) Uani 1 1 d . . .
C30 C 0.56477(15) 0.21312(14) 0.70297(12) 0.0334(6) Uani 1 1 d . . .
H30A H 0.5428 0.2314 0.6723 0.050 Uiso 1 1 calc R . .
H30B H 0.5959 0.1845 0.6814 0.050 Uiso 1 1 calc R . .
H30C H 0.5993 0.2499 0.7358 0.050 Uiso 1 1 calc R . .
C31 C 0.45448(17) 0.22153(13) 0.76974(12) 0.0331(6) Uani 1 1 d . . .
H31A H 0.4140 0.1993 0.7947 0.050 Uiso 1 1 calc R . .
H31B H 0.4289 0.2380 0.7395 0.050 Uiso 1 1 calc R . .
H31C H 0.4942 0.2593 0.7981 0.050 Uiso 1 1 calc R . .
C32 C 0.53073(16) 0.14240(14) 0.78132(12) 0.0335(6) Uani 1 1 d . . .
H32A H 0.5656 0.1791 0.8141 0.050 Uiso 1 1 calc R . .
H32B H 0.5616 0.1138 0.7593 0.050 Uiso 1 1 calc R . .
H32C H 0.4872 0.1159 0.8009 0.050 Uiso 1 1 calc R . .
C33 C 0.32489(14) 0.07278(12) 0.70194(11) 0.0251(5) Uani 1 1 d . . .
C34 C 0.33233(16) 0.05405(14) 0.76495(12) 0.0329(6) Uani 1 1 d . . .
H34A H 0.2790 0.0336 0.7771 0.049 Uiso 1 1 calc R . .
H34B H 0.3595 0.0944 0.7978 0.049 Uiso 1 1 calc R . .
H34C H 0.3633 0.0221 0.7602 0.049 Uiso 1 1 calc R . .
C35 C 0.27787(16) 0.12401(14) 0.71103(13) 0.0337(6) Uani 1 1 d . . .
H35A H 0.2744 0.1378 0.6716 0.051 Uiso 1 1 calc R . .
H35B H 0.3052 0.1632 0.7450 0.051 Uiso 1 1 calc R . .
H35C H 0.2240 0.1037 0.7222 0.051 Uiso 1 1 calc R . .
C36 C 0.27255(16) 0.01072(14) 0.65311(13) 0.0356(6) Uani 1 1 d . . .
H36A H 0.2193 -0.0037 0.6681 0.053 Uiso 1 1 calc R . .
H36B H 0.2971 -0.0256 0.6477 0.053 Uiso 1 1 calc R . .
H36C H 0.2680 0.0220 0.6125 0.053 Uiso 1 1 calc R . .
C1' C 1.10214(12) 0.38886(10) 0.27900(10) 0.0168(4) Uani 1 1 d . . .
C2' C 1.19183(13) 0.41546(12) 0.28573(11) 0.0214(4) Uani 1 1 d . . .
H2C H 1.2084 0.4619 0.2807 0.026 Uiso 1 1 calc R . .
H2D H 1.2139 0.3879 0.2518 0.026 Uiso 1 1 calc R . .
C3' C 1.22563(13) 0.41457(12) 0.34980(11) 0.0225(5) Uani 1 1 d . . .
H3C H 1.2148 0.3677 0.3529 0.027 Uiso 1 1 calc R . .
H3D H 1.2842 0.4355 0.3541 0.027 Uiso 1 1 calc R . .
C4' C 1.18793(13) 0.45247(12) 0.40266(11) 0.0251(5) Uani 1 1 d . . .
H4C H 1.2063 0.4478 0.4439 0.030 Uiso 1 1 calc R . .
H4D H 1.2052 0.5007 0.4032 0.030 Uiso 1 1 calc R . .
C5' C 1.09812(13) 0.42603(11) 0.39351(10) 0.0209(4) Uani 1 1 d . . .
H5A H 1.0684 0.4335 0.4293 0.025 Uiso 1 1 calc R . .
C6' C 1.05783(12) 0.39219(10) 0.33670(10) 0.0165(4) Uani 1 1 d . . .
C7' C 1.09437(13) 0.36002(11) 0.16497(10) 0.0204(4) Uani 1 1 d . . .
H7C H 1.0565 0.3246 0.1322 0.025 Uiso 1 1 calc R . .
H7D H 1.1435 0.3466 0.1680 0.025 Uiso 1 1 calc R . .
C8' C 1.11533(15) 0.42543(12) 0.14420(11) 0.0250(5) Uani 1 1 d . . .
H8C H 1.1612 0.4586 0.1718 0.030 Uiso 1 1 calc R . .
H8D H 1.0694 0.4437 0.1488 0.030 Uiso 1 1 calc R . .
C9' C 1.13649(17) 0.41432(13) 0.07528(11) 0.0320(6) Uani 1 1 d . . .
H9C H 1.1836 0.3975 0.0713 0.038 Uiso 1 1 calc R . .
H9D H 1.0914 0.3796 0.0482 0.038 Uiso 1 1 calc R . .
C10' C 1.1546(2) 0.47794(15) 0.05193(14) 0.0469(8) Uani 1 1 d . . .
H10D H 1.1063 0.4921 0.0515 0.070 Uiso 1 1 calc R . .
H10E H 1.1722 0.4693 0.0090 0.070 Uiso 1 1 calc R . .
H10F H 1.1969 0.5134 0.0802 0.070 Uiso 1 1 calc R . .
C11' C 0.93031(12) 0.36757(11) 0.37838(10) 0.0181(4) Uani 1 1 d . . .
C12' C 0.90523(13) 0.42485(12) 0.39846(11) 0.0228(5) Uani 1 1 d . . .
C13' C 0.85549(14) 0.42813(13) 0.44817(12) 0.0288(5) Uani 1 1 d . . .
H13A H 0.8367 0.4660 0.4610 0.035 Uiso 1 1 calc R . .
C14' C 0.83328(14) 0.37734(14) 0.47892(11) 0.0306(6) Uani 1 1 d . . .
H14A H 0.7994 0.3803 0.5126 0.037 Uiso 1 1 calc R . .
C15' C 0.86060(14) 0.32196(13) 0.46044(11) 0.0279(5) Uani 1 1 d . . .
H15A H 0.8463 0.2877 0.4826 0.033 Uiso 1 1 calc R . .
C16' C 0.90874(13) 0.31521(13) 0.40984(11) 0.0244(5) Uani 1 1 d . . .
C17' C 0.93069(15) 0.48316(12) 0.36740(12) 0.0284(5) Uani 1 1 d . . .
H17A H 0.9716 0.4744 0.3375 0.034 Uiso 1 1 calc R . .
C18' C 0.86091(19) 0.48839(14) 0.32870(13) 0.0388(7) Uani 1 1 d . . .
H18D H 0.8396 0.4469 0.2956 0.058 Uiso 1 1 calc R . .
H18E H 0.8795 0.5262 0.3091 0.058 Uiso 1 1 calc R . .
H18F H 0.8189 0.4955 0.3565 0.058 Uiso 1 1 calc R . .
C19' C 0.97008(16) 0.54877(13) 0.41652(14) 0.0360(6) Uani 1 1 d . . .
H19D H 0.9309 0.5594 0.4459 0.054 Uiso 1 1 calc R . .
H19E H 0.9896 0.5849 0.3951 0.054 Uiso 1 1 calc R . .
H19F H 1.0150 0.5441 0.4401 0.054 Uiso 1 1 calc R . .
C20' C 0.93854(16) 0.25442(13) 0.39058(13) 0.0323(6) Uani 1 1 d . . .
H20A H 0.9494 0.2488 0.3449 0.039 Uiso 1 1 calc R . .
C21' C 1.0168(2) 0.26544(19) 0.4277(3) 0.0772(14) Uani 1 1 d . . .
H21D H 1.0572 0.3040 0.4192 0.116 Uiso 1 1 calc R . .
H21E H 1.0345 0.2254 0.4148 0.116 Uiso 1 1 calc R . .
H21F H 1.0090 0.2741 0.4730 0.116 Uiso 1 1 calc R . .
C22' C 0.87817(18) 0.18971(14) 0.39675(14) 0.0376(6) Uani 1 1 d . . .
H22D H 0.8649 0.1941 0.4408 0.056 Uiso 1 1 calc R . .
H22E H 0.9011 0.1526 0.3838 0.056 Uiso 1 1 calc R . .
H22F H 0.8296 0.1808 0.3695 0.056 Uiso 1 1 calc R . .
C23' C 0.89857(17) 0.36426(15) 0.15810(12) 0.0357(6) Uani 1 1 d . . .
H23D H 0.9416 0.3693 0.1296 0.053 Uiso 1 1 calc R . .
H23E H 0.8953 0.4086 0.1801 0.053 Uiso 1 1 calc R . .
H23F H 0.8478 0.3381 0.1336 0.053 Uiso 1 1 calc R . .
C24' C 0.79720(13) 0.29330(12) 0.26213(11) 0.0239(5) Uani 1 1 d . . .
H24D H 0.7581 0.2720 0.2254 0.036 Uiso 1 1 calc R . .
H24E H 0.7895 0.3362 0.2838 0.036 Uiso 1 1 calc R . .
H24F H 0.7898 0.2640 0.2913 0.036 Uiso 1 1 calc R . .
C25' C 0.96099(15) 0.15070(13) 0.06714(12) 0.0294(5) Uani 1 1 d . . .
C26' C 1.05316(16) 0.17923(15) 0.07336(14) 0.0379(6) Uani 1 1 d . . .
H26D H 1.0766 0.1470 0.0850 0.057 Uiso 1 1 calc R . .
H26E H 1.0695 0.2214 0.1062 0.057 Uiso 1 1 calc R . .
H26F H 1.0718 0.1874 0.0329 0.057 Uiso 1 1 calc R . .
C27' C 0.92997(17) 0.19997(14) 0.04117(12) 0.0339(6) Uani 1 1 d . . .
H27D H 0.9397 0.2420 0.0737 0.051 Uiso 1 1 calc R . .
H27E H 0.8725 0.1806 0.0293 0.051 Uiso 1 1 calc R . .
H27F H 0.9578 0.2087 0.0039 0.051 Uiso 1 1 calc R . .
C28' C 0.93751(17) 0.08180(14) 0.01883(12) 0.0356(6) Uani 1 1 d . . .
H28D H 0.9614 0.0865 -0.0210 0.053 Uiso 1 1 calc R . .
H28E H 0.8793 0.0648 0.0111 0.053 Uiso 1 1 calc R . .
H28F H 0.9569 0.0503 0.0358 0.053 Uiso 1 1 calc R . .
C29' C 0.99009(17) 0.11654(15) 0.19331(13) 0.0371(6) Uani 1 1 d . . .
C30' C 1.06782(18) 0.17240(17) 0.21938(15) 0.0476(8) Uani 1 1 d . . .
H30D H 1.0553 0.2132 0.2410 0.071 Uiso 1 1 calc R . .
H30E H 1.1007 0.1812 0.1844 0.071 Uiso 1 1 calc R . .
H30F H 1.0972 0.1585 0.2494 0.071 Uiso 1 1 calc R . .
C31' C 0.9471(2) 0.10057(17) 0.25231(14) 0.0487(8) Uani 1 1 d . . .
H31D H 0.9002 0.0611 0.2389 0.073 Uiso 1 1 calc R . .
H31E H 0.9301 0.1389 0.2745 0.073 Uiso 1 1 calc R . .
H31F H 0.9837 0.0915 0.2808 0.073 Uiso 1 1 calc R . .
C32' C 1.00920(19) 0.05313(15) 0.15592(15) 0.0431(7) Uani 1 1 d . . .
H32D H 1.0408 0.0385 0.1837 0.065 Uiso 1 1 calc R . .
H32E H 1.0397 0.0632 0.1201 0.065 Uiso 1 1 calc R . .
H32F H 0.9593 0.0174 0.1402 0.065 Uiso 1 1 calc R . .
C33' C 0.81689(15) 0.09605(13) 0.14073(13) 0.0311(6) Uani 1 1 d . . .
C34' C 0.77924(17) 0.11274(14) 0.20322(14) 0.0394(7) Uani 1 1 d . . .
H34D H 0.7216 0.0902 0.1972 0.059 Uiso 1 1 calc R . .
H34E H 0.7888 0.1613 0.2171 0.059 Uiso 1 1 calc R . .
H34F H 0.8032 0.0975 0.2354 0.059 Uiso 1 1 calc R . .
C35' C 0.80508(17) 0.02021(13) 0.12023(14) 0.0398(7) Uani 1 1 d . . .
H35D H 0.8310 0.0067 0.1527 0.060 Uiso 1 1 calc R . .
H35E H 0.8289 0.0095 0.0800 0.060 Uiso 1 1 calc R . .
H35F H 0.7479 -0.0039 0.1149 0.060 Uiso 1 1 calc R . .
C36' C 0.76962(16) 0.11525(15) 0.09184(14) 0.0395(7) Uani 1 1 d . . .
H36D H 0.7126 0.0917 0.0910 0.059 Uiso 1 1 calc R . .
H36E H 0.7884 0.1026 0.0498 0.059 Uiso 1 1 calc R . .
H36F H 0.7779 0.1637 0.1037 0.059 Uiso 1 1 calc R . .
C1" C 0.58684(13) 0.37357(10) 0.16531(10) 0.0178(4) Uani 1 1 d . . .
C2" C 0.67622(13) 0.40311(12) 0.17667(11) 0.0238(5) Uani 1 1 d . . .
H2E H 0.6979 0.3750 0.1977 0.029 Uiso 1 1 calc R . .
H2F H 0.6891 0.4484 0.2054 0.029 Uiso 1 1 calc R . .
C3" C 0.71569(14) 0.40765(12) 0.11541(12) 0.0265(5) Uani 1 1 d . . .
H3E H 0.7085 0.3620 0.0886 0.032 Uiso 1 1 calc R . .
H3F H 0.7737 0.4303 0.1249 0.032 Uiso 1 1 calc R . .
C4" C 0.67920(14) 0.44660(13) 0.08004(12) 0.0272(5) Uani 1 1 d . . .
H4E H 0.6940 0.4941 0.1039 0.033 Uiso 1 1 calc R . .
H4F H 0.7007 0.4447 0.0380 0.033 Uiso 1 1 calc R . .
C5" C 0.58994(13) 0.41818(12) 0.07180(11) 0.0224(5) Uani 1 1 d . . .
H5C H 0.5621 0.4271 0.0390 0.027 Uiso 1 1 calc R . .
C6" C 0.54704(13) 0.38056(11) 0.10859(10) 0.0175(4) Uani 1 1 d . . .
C7" C 0.57271(15) 0.33818(11) 0.26241(10) 0.0233(5) Uani 1 1 d . . .
H7E H 0.6225 0.3256 0.2553 0.028 Uiso 1 1 calc R . .
H7F H 0.5339 0.3020 0.2767 0.028 Uiso 1 1 calc R . .
C8" C 0.59040(16) 0.40307(12) 0.31437(11) 0.0278(5) Uani 1 1 d . . .
H8E H 0.6314 0.4388 0.3011 0.033 Uiso 1 1 calc R . .
H8F H 0.5413 0.4170 0.3202 0.033 Uiso 1 1 calc R . .
C9" C 0.62005(18) 0.39500(14) 0.37712(12) 0.0348(6) Uani 1 1 d . . .
H9E H 0.6702 0.3826 0.3716 0.042 Uiso 1 1 calc R . .
H9F H 0.5799 0.3581 0.3895 0.042 Uiso 1 1 calc R . .
C10" C 0.6351(2) 0.45892(15) 0.42991(13) 0.0449(7) Uani 1 1 d . . .
H10G H 0.6730 0.4961 0.4171 0.067 Uiso 1 1 calc R . .
H10H H 0.6573 0.4525 0.4685 0.067 Uiso 1 1 calc R . .
H10I H 0.5847 0.4692 0.4381 0.067 Uiso 1 1 calc R . .
C11" C 0.42330(12) 0.35908(11) 0.04971(10) 0.0181(4) Uani 1 1 d . . .
C12" C 0.40487(14) 0.31032(11) -0.00787(10) 0.0211(4) Uani 1 1 d . . .
C13" C 0.36091(14) 0.32076(14) -0.05658(11) 0.0291(5) Uani 1 1 d . . .
H13C H 0.3480 0.2883 -0.0960 0.035 Uiso 1 1 calc R . .
C14" C 0.33609(15) 0.37747(14) -0.04814(12) 0.0322(6) Uani 1 1 d . . .
H14C H 0.3056 0.3833 -0.0813 0.039 Uiso 1 1 calc R . .
C15" C 0.35565(14) 0.42536(13) 0.00841(12) 0.0265(5) Uani 1 1 d . . .
H15C H 0.3384 0.4641 0.0139 0.032 Uiso 1 1 calc R . .
C16" C 0.40061(13) 0.41779(11) 0.05786(11) 0.0209(4) Uani 1 1 d . . .
C17" C 0.43095(15) 0.24736(13) -0.01796(11) 0.0285(5) Uani 1 1 d . . .
H17C H 0.4335 0.2367 0.0241 0.034 Uiso 1 1 calc R . .
C18" C 0.37352(19) 0.18621(14) -0.06288(12) 0.0389(7) Uani 1 1 d . . .
H18G H 0.3202 0.1778 -0.0472 0.058 Uiso 1 1 calc R . .
H18H H 0.3924 0.1471 -0.0652 0.058 Uiso 1 1 calc R . .
H18I H 0.3711 0.1944 -0.1051 0.058 Uiso 1 1 calc R . .
C19" C 0.51481(18) 0.25997(16) -0.04086(15) 0.0453(7) Uani 1 1 d . . .
H19G H 0.5308 0.2191 -0.0469 0.068 Uiso 1 1 calc R . .
H19H H 0.5523 0.2961 -0.0093 0.068 Uiso 1 1 calc R . .
H19I H 0.5151 0.2728 -0.0811 0.068 Uiso 1 1 calc R . .
C20" C 0.42329(14) 0.47259(12) 0.11869(12) 0.0259(5) Uani 1 1 d . . .
H20C H 0.4628 0.4620 0.1446 0.031 Uiso 1 1 calc R . .
C21" C 0.35149(17) 0.47497(13) 0.15755(13) 0.0341(6) Uani 1 1 d . . .
H21G H 0.3117 0.4856 0.1334 0.051 Uiso 1 1 calc R . .
H21H H 0.3689 0.5095 0.1973 0.051 Uiso 1 1 calc R . .
H21I H 0.3278 0.4313 0.1668 0.051 Uiso 1 1 calc R . .
C22" C 0.46372(16) 0.54097(13) 0.10614(14) 0.0361(6) Uani 1 1 d . . .
H22G H 0.4257 0.5537 0.0822 0.054 Uiso 1 1 calc R . .
H22H H 0.5099 0.5387 0.0816 0.054 Uiso 1 1 calc R . .
H22I H 0.4815 0.5744 0.1465 0.054 Uiso 1 1 calc R . .
C23" C 0.37350(16) 0.33753(12) 0.26121(11) 0.0278(5) Uani 1 1 d . . .
H23G H 0.3186 0.3135 0.2674 0.042 Uiso 1 1 calc R . .
H23H H 0.3777 0.3845 0.2638 0.042 Uiso 1 1 calc R . .
H23I H 0.4100 0.3351 0.2942 0.042 Uiso 1 1 calc R . .
C24" C 0.28408(14) 0.27361(12) 0.11562(11) 0.0241(5) Uani 1 1 d . . .
H24G H 0.2819 0.2483 0.0716 0.036 Uiso 1 1 calc R . .
H24H H 0.2760 0.3170 0.1164 0.036 Uiso 1 1 calc R . .
H24I H 0.2421 0.2484 0.1375 0.036 Uiso 1 1 calc R . .
C25" C 0.38971(16) 0.11280(12) 0.24308(12) 0.0285(5) Uani 1 1 d . . .
C26" C 0.47026(17) 0.14565(13) 0.28269(12) 0.0338(6) Uani 1 1 d . . .
H26G H 0.4915 0.1922 0.2798 0.051 Uiso 1 1 calc R . .
H26H H 0.5080 0.1210 0.2666 0.051 Uiso 1 1 calc R . .
H26I H 0.4626 0.1447 0.3270 0.051 Uiso 1 1 calc R . .
C27" C 0.33363(18) 0.15139(14) 0.27566(13) 0.0364(6) Uani 1 1 d . . .
H27G H 0.3314 0.1490 0.3200 0.055 Uiso 1 1 calc R . .
H27H H 0.2800 0.1315 0.2540 0.055 Uiso 1 1 calc R . .
H27I H 0.3538 0.1983 0.2738 0.055 Uiso 1 1 calc R . .
C28" C 0.35888(17) 0.03978(13) 0.24803(13) 0.0324(6) Uani 1 1 d . . .
H28G H 0.3930 0.0144 0.2258 0.049 Uiso 1 1 calc R . .
H28H H 0.3040 0.0198 0.2287 0.049 Uiso 1 1 calc R . .
H28I H 0.3599 0.0386 0.2927 0.049 Uiso 1 1 calc R . .
C29" C 0.49578(15) 0.10594(13) 0.13032(13) 0.0304(5) Uani 1 1 d . . .
C30" C 0.50948(17) 0.04239(13) 0.14310(15) 0.0382(6) Uani 1 1 d . . .
H30G H 0.5576 0.0355 0.1236 0.057 Uiso 1 1 calc R . .
H30H H 0.4633 0.0036 0.1249 0.057 Uiso 1 1 calc R . .
H30I H 0.5163 0.0476 0.1888 0.057 Uiso 1 1 calc R . .
C31" C 0.56761(15) 0.16697(13) 0.15887(15) 0.0372(6) Uani 1 1 d . . .
H31G H 0.5761 0.1709 0.2043 0.056 Uiso 1 1 calc R . .
H31H H 0.5573 0.2075 0.1526 0.056 Uiso 1 1 calc R . .
H31I H 0.6154 0.1615 0.1380 0.056 Uiso 1 1 calc R . .
C32" C 0.49430(19) 0.09906(15) 0.05816(14) 0.0437(7) Uani 1 1 d . . .
H32G H 0.4830 0.1380 0.0487 0.066 Uiso 1 1 calc R . .
H32H H 0.4527 0.0582 0.0366 0.066 Uiso 1 1 calc R . .
H32I H 0.5463 0.0967 0.0435 0.066 Uiso 1 1 calc R . .
C33" C 0.31164(16) 0.06624(12) 0.10710(12) 0.0294(5) Uani 1 1 d . . .
C34" C 0.30647(19) 0.09090(14) 0.04705(13) 0.0405(7) Uani 1 1 d . . .
H34G H 0.3497 0.0834 0.0208 0.061 Uiso 1 1 calc R . .
H34H H 0.3115 0.1388 0.0589 0.061 Uiso 1 1 calc R . .
H34I H 0.2549 0.0662 0.0231 0.061 Uiso 1 1 calc R . .
C35" C 0.23448(16) 0.07141(14) 0.13978(15) 0.0386(6) Uani 1 1 d . . .
H35G H 0.1878 0.0470 0.1097 0.058 Uiso 1 1 calc R . .
H35H H 0.2363 0.1186 0.1538 0.058 Uiso 1 1 calc R . .
H35I H 0.2307 0.0519 0.1764 0.058 Uiso 1 1 calc R . .
C36" C 0.30929(17) -0.00764(13) 0.08877(14) 0.0362(6) Uani 1 1 d . . .
H36G H 0.2588 -0.0345 0.0642 0.054 Uiso 1 1 calc R . .
H36H H 0.3137 -0.0230 0.1272 0.054 Uiso 1 1 calc R . .
H36I H 0.3539 -0.0126 0.0632 0.054 Uiso 1 1 calc R . .
C1A C -0.02785(14) 0.68646(13) 0.16146(12) 0.0283(5) Uani 1 1 d D . .
C2A C -0.1102(5) 0.6339(4) 0.1525(4) 0.0291(17) Uani 0.549(11) 1 d PD A 1
H2AA H -0.1496 0.6563 0.1710 0.035 Uiso 0.549(11) 1 calc PR A 1
H2AB H -0.1256 0.6161 0.1065 0.035 Uiso 0.549(11) 1 calc PR A 1
C3A C -0.1155(3) 0.5756(3) 0.1813(4) 0.0380(17) Uani 0.549(11) 1 d PD A 1
H3AA H -0.1696 0.5432 0.1712 0.046 Uiso 0.549(11) 1 calc PR A 1
H3AB H -0.1061 0.5918 0.2279 0.046 Uiso 0.549(11) 1 calc PR A 1
C4A C -0.0539(3) 0.5416(3) 0.1556(5) 0.044(2) Uani 0.549(11) 1 d PD A 1
H4AA H -0.0699 0.5177 0.1107 0.052 Uiso 0.549(11) 1 calc PR A 1
H4AB H -0.0522 0.5081 0.1795 0.052 Uiso 0.549(11) 1 calc PR A 1
C5A C 0.0286(3) 0.5913(3) 0.1607(4) 0.0274(14) Uani 0.549(11) 1 d PD A 1
H5AA H 0.0741 0.5759 0.1617 0.033 Uiso 0.549(11) 1 calc PR A 1
C2B C -0.1095(6) 0.6417(5) 0.1302(5) 0.034(2) Uani 0.451(11) 1 d PD A 2
H2BA H -0.1523 0.6594 0.1495 0.040 Uiso 0.451(11) 1 calc PR A 2
H2BB H -0.1126 0.6394 0.0844 0.040 Uiso 0.451(11) 1 calc PR A 2
C3B C -0.1185(4) 0.5738(4) 0.1409(6) 0.053(3) Uani 0.451(11) 1 d PD A 2
H3BA H -0.1711 0.5429 0.1218 0.063 Uiso 0.451(11) 1 calc PR A 2
H3BB H -0.1161 0.5768 0.1869 0.063 Uiso 0.451(11) 1 calc PR A 2
C4B C -0.0529(4) 0.5467(3) 0.1117(5) 0.047(3) Uani 0.451(11) 1 d PD A 2
H4BA H -0.0549 0.5051 0.1244 0.056 Uiso 0.451(11) 1 calc PR A 2
H4BB H -0.0615 0.5357 0.0650 0.056 Uiso 0.451(11) 1 calc PR A 2
C5B C 0.0270(4) 0.5965(4) 0.1323(5) 0.0308(18) Uani 0.451(11) 1 d PD A 2
H5BA H 0.0724 0.5817 0.1220 0.037 Uiso 0.451(11) 1 calc PR A 2
C6A C 0.04005(15) 0.66006(13) 0.16388(14) 0.0352(6) Uani 1 1 d . A .
C7A C -0.07408(15) 0.78088(15) 0.16720(14) 0.0359(6) Uani 1 1 d D . .
H7AA H -0.0545 0.8298 0.1857 0.043 Uiso 0.636(7) 1 calc PR A 1
H7AB H -0.1205 0.7615 0.1896 0.043 Uiso 0.636(7) 1 calc PR A 1
H7AC H -0.1236 0.7498 0.1769 0.043 Uiso 0.364(7) 1 calc PR A 2
H7AD H -0.0616 0.8218 0.2023 0.043 Uiso 0.364(7) 1 calc PR A 2
C8A C -0.0987(2) 0.7651(3) 0.0926(2) 0.0276(10) Uani 0.636(7) 1 d PD A 1
H8AA H -0.0512 0.7834 0.0707 0.033 Uiso 0.636(7) 1 calc PR A 1
H8AB H -0.1182 0.7161 0.0748 0.033 Uiso 0.636(7) 1 calc PR A 1
C9A C -0.1638(2) 0.7962(2) 0.0810(2) 0.0369(13) Uani 0.636(7) 1 d PD A 1
H9AA H -0.1809 0.7825 0.0353 0.044 Uiso 0.636(7) 1 calc PR A 1
H9AB H -0.2105 0.7784 0.1039 0.044 Uiso 0.636(7) 1 calc PR A 1
C10A C -0.1372(3) 0.8713(3) 0.1022(3) 0.0484(16) Uani 0.636(7) 1 d PD A 1
H10U H -0.1242 0.8853 0.1481 0.073 Uiso 0.636(7) 1 calc PR A 1
H10V H -0.1803 0.8885 0.0915 0.073 Uiso 0.636(7) 1 calc PR A 1
H10W H -0.0899 0.8893 0.0808 0.073 Uiso 0.636(7) 1 calc PR A 1
C8B C -0.0951(4) 0.8000(4) 0.1124(3) 0.0224(16) Uani 0.364(7) 1 d PD A 2
H8BA H -0.1208 0.7587 0.0793 0.027 Uiso 0.364(7) 1 calc PR A 2
H8BB H -0.0451 0.8238 0.0964 0.027 Uiso 0.364(7) 1 calc PR A 2
C9B C -0.1498(5) 0.8439(4) 0.1206(4) 0.0279(19) Uani 0.364(7) 1 d PD A 2
H9BA H -0.1252 0.8856 0.1537 0.033 Uiso 0.364(7) 1 calc PR A 2
H9BB H -0.2012 0.8202 0.1348 0.033 Uiso 0.364(7) 1 calc PR A 2
C10B C -0.1655(5) 0.8617(4) 0.0588(4) 0.038(2) Uani 0.364(7) 1 d PD A 2
H10X H -0.1150 0.8870 0.0457 0.056 Uiso 0.364(7) 1 calc PR A 2
H10Y H -0.2022 0.8890 0.0652 0.056 Uiso 0.364(7) 1 calc PR A 2
H10Z H -0.1893 0.8205 0.0259 0.056 Uiso 0.364(7) 1 calc PR A 2
C11A C 0.18093(13) 0.68493(10) 0.17387(11) 0.0196(4) Uani 1 1 d . . .
C12A C 0.22443(14) 0.68865(12) 0.12006(11) 0.0254(5) Uani 1 1 d . . .
C13A C 0.29131(15) 0.66562(13) 0.11472(13) 0.0323(6) Uani 1 1 d . . .
H13X H 0.3216 0.6686 0.0790 0.039 Uiso 1 1 calc R . .
C14A C 0.31414(15) 0.63866(12) 0.16051(14) 0.0340(6) Uani 1 1 d . . .
H14X H 0.3597 0.6230 0.1561 0.041 Uiso 1 1 calc R . .
C15A C 0.27115(16) 0.63448(12) 0.21245(13) 0.0320(6) Uani 1 1 d . . .
H15X H 0.2871 0.6154 0.2435 0.038 Uiso 1 1 calc R . .
C16A C 0.20436(15) 0.65772(11) 0.22067(11) 0.0250(5) Uani 1 1 d . B .
C17A C 0.19778(18) 0.71494(16) 0.06724(13) 0.0392(7) Uani 1 1 d . . .
H17X H 0.1670 0.7462 0.0866 0.047 Uiso 1 1 calc R . .
C18A C 0.2660(3) 0.7542(2) 0.03590(17) 0.0651(11) Uani 1 1 d . . .
H18U H 0.3022 0.7904 0.0683 0.098 Uiso 1 1 calc R . .
H18V H 0.2444 0.7732 0.0056 0.098 Uiso 1 1 calc R . .
H18W H 0.2952 0.7242 0.0137 0.098 Uiso 1 1 calc R . .
C19A C 0.1404(3) 0.6571(2) 0.01866(16) 0.0728(12) Uani 1 1 d . . .
H19U H 0.1680 0.6245 -0.0003 0.109 Uiso 1 1 calc R . .
H19V H 0.1217 0.6743 -0.0145 0.109 Uiso 1 1 calc R . .
H19W H 0.0946 0.6353 0.0396 0.109 Uiso 1 1 calc R . .
C20A C 0.1612(2) 0.65553(14) 0.28028(13) 0.0378(7) Uani 1 1 d D . .
H20X H 0.1096 0.6659 0.2767 0.045 Uiso 0.596(15) 1 calc PR B 1
H20Y H 0.124(5) 0.675(4) 0.278(4) 0.045 Uiso 0.404(15) 1 d P B 2
C21A C 0.2209(6) 0.7102(4) 0.3343(3) 0.0431(18) Uani 0.596(15) 1 d PD B 1
H21U H 0.2711 0.6991 0.3364 0.065 Uiso 0.596(15) 1 calc PR B 1
H21V H 0.1972 0.7112 0.3750 0.065 Uiso 0.596(15) 1 calc PR B 1
H21W H 0.2315 0.7542 0.3251 0.065 Uiso 0.596(15) 1 calc PR B 1
C22A C 0.1484(5) 0.5887(3) 0.2985(4) 0.0403(19) Uani 0.596(15) 1 d PD B 1
H22U H 0.1152 0.5522 0.2646 0.061 Uiso 0.596(15) 1 calc PR B 1
H22V H 0.1216 0.5900 0.3379 0.061 Uiso 0.596(15) 1 calc PR B 1
H22W H 0.2002 0.5813 0.3045 0.061 Uiso 0.596(15) 1 calc PR B 1
C21B C 0.2032(10) 0.6857(8) 0.3426(5) 0.053(4) Uani 0.404(15) 1 d PD B 2
H21X H 0.2416 0.6622 0.3490 0.080 Uiso 0.404(15) 1 calc PR B 2
H21Y H 0.1647 0.6824 0.3750 0.080 Uiso 0.404(15) 1 calc PR B 2
H21Z H 0.2316 0.7329 0.3458 0.080 Uiso 0.404(15) 1 calc PR B 2
C22B C 0.1029(9) 0.5794(4) 0.2749(5) 0.050(3) Uani 0.404(15) 1 d PD B 2
H22X H 0.0647 0.5658 0.2378 0.074 Uiso 0.404(15) 1 calc PR B 2
H22Y H 0.0740 0.5784 0.3131 0.074 Uiso 0.404(15) 1 calc PR B 2
H22Z H 0.1353 0.5486 0.2706 0.074 Uiso 0.404(15) 1 calc PR B 2
C23A C 0.11287(15) 0.88191(13) 0.14511(12) 0.0283(5) Uani 1 1 d . . .
H23U H 0.0590 0.8865 0.1436 0.043 Uiso 1 1 calc R . .
H23V H 0.1249 0.8621 0.1024 0.043 Uiso 1 1 calc R . .
H23W H 0.1517 0.9261 0.1614 0.043 Uiso 1 1 calc R . .
C24A C 0.25538(14) 0.84447(12) 0.21807(12) 0.0277(5) Uani 1 1 d . . .
H24U H 0.2768 0.8926 0.2372 0.041 Uiso 1 1 calc R . .
H24V H 0.2746 0.8340 0.1759 0.041 Uiso 1 1 calc R . .
H24W H 0.2732 0.8197 0.2447 0.041 Uiso 1 1 calc R . .
C25A C -0.00508(17) 0.82554(15) 0.38962(15) 0.0404(7) Uani 1 1 d D . .
C26A C 0.0136(3) 0.7567(2) 0.3693(3) 0.0347(18) Uani 0.571(11) 1 d PDU C 1
H26U H -0.0319 0.7209 0.3765 0.052 Uiso 0.571(11) 1 calc PR C 1
H26V H 0.0612 0.7588 0.3944 0.052 Uiso 0.571(11) 1 calc PR C 1
H26W H 0.0233 0.7476 0.3243 0.052 Uiso 0.571(11) 1 calc PR C 1
C27A C -0.0815(7) 0.8079(5) 0.3449(6) 0.044(2) Uani 0.571(11) 1 d PDU C 1
H27U H -0.0686 0.7966 0.3008 0.066 Uiso 0.571(11) 1 calc PR C 1
H27V H -0.1023 0.8465 0.3520 0.066 Uiso 0.571(11) 1 calc PR C 1
H27W H -0.1220 0.7696 0.3537 0.066 Uiso 0.571(11) 1 calc PR C 1
C28A C -0.0266(10) 0.8442(8) 0.4572(4) 0.042(3) Uani 0.571(11) 1 d PDU C 1
H28U H -0.0430 0.8850 0.4640 0.063 Uiso 0.571(11) 1 calc PR C 1
H28V H 0.0199 0.8521 0.4863 0.063 Uiso 0.571(11) 1 calc PR C 1
H28W H -0.0707 0.8076 0.4650 0.063 Uiso 0.571(11) 1 calc PR C 1
C26B C 0.0346(4) 0.7737(3) 0.4102(4) 0.031(2) Uani 0.429(11) 1 d PDU C 2
H26X H -0.0074 0.7364 0.4192 0.047 Uiso 0.429(11) 1 calc PR C 2
H26Y H 0.0712 0.7968 0.4481 0.047 Uiso 0.429(11) 1 calc PR C 2
H26Z H 0.0642 0.7563 0.3756 0.047 Uiso 0.429(11) 1 calc PR C 2
C27B C -0.0739(11) 0.7894(8) 0.3425(9) 0.058(5) Uani 0.429(11) 1 d PDU C 2
H27X H -0.1115 0.7549 0.3590 0.088 Uiso 0.429(11) 1 calc PR C 2
H27Y H -0.0551 0.7683 0.3031 0.088 Uiso 0.429(11) 1 calc PR C 2
H27Z H -0.1008 0.8210 0.3342 0.088 Uiso 0.429(11) 1 calc PR C 2
C28B C -0.0333(12) 0.8581(10) 0.4535(6) 0.042(4) Uani 0.429(11) 1 d PDU C 2
H28X H -0.0598 0.8906 0.4467 0.063 Uiso 0.429(11) 1 calc PR C 2
H28Y H 0.0130 0.8811 0.4843 0.063 Uiso 0.429(11) 1 calc PR C 2
H28Z H -0.0707 0.8233 0.4696 0.063 Uiso 0.429(11) 1 calc PR C 2
C29A C 0.1687(2) 0.91954(15) 0.41677(13) 0.0460(8) Uani 1 1 d D . .
C30A C 0.1784(3) 0.8640(3) 0.4376(3) 0.0404(15) Uani 0.559(7) 1 d PDU C 1
H30U H 0.1803 0.8283 0.4009 0.061 Uiso 0.559(7) 1 calc PR C 1
H30V H 0.1333 0.8473 0.4617 0.061 Uiso 0.559(7) 1 calc PR C 1
H30W H 0.2283 0.8783 0.4647 0.061 Uiso 0.559(7) 1 calc PR C 1
C31A C 0.2360(9) 0.9554(5) 0.3844(6) 0.049(3) Uani 0.559(7) 1 d PDU C 1
H31U H 0.2850 0.9718 0.4126 0.074 Uiso 0.559(7) 1 calc PR C 1
H31V H 0.2235 0.9933 0.3736 0.074 Uiso 0.559(7) 1 calc PR C 1
H31W H 0.2436 0.9246 0.3456 0.074 Uiso 0.559(7) 1 calc PR C 1
C32A C 0.1506(4) 0.9731(3) 0.4764(2) 0.0501(17) Uani 0.559(7) 1 d PDU C 1
H32U H 0.1024 0.9513 0.4949 0.075 Uiso 0.559(7) 1 calc PR C 1
H32V H 0.1424 1.0107 0.4619 0.075 Uiso 0.559(7) 1 calc PR C 1
H32W H 0.1959 0.9897 0.5084 0.075 Uiso 0.559(7) 1 calc PR C 1
C30B C 0.2165(4) 0.8603(3) 0.4018(3) 0.0353(17) Uani 0.441(7) 1 d PDU C 2
H30X H 0.2690 0.8779 0.4254 0.053 Uiso 0.441(7) 1 calc PR C 2
H30Y H 0.2231 0.8480 0.3564 0.053 Uiso 0.441(7) 1 calc PR C 2
H30Z H 0.1850 0.8207 0.4149 0.053 Uiso 0.441(7) 1 calc PR C 2
C31B C 0.2350(10) 0.9750(6) 0.3983(8) 0.039(3) Uani 0.441(7) 1 d PDU C 2
H31X H 0.2860 0.9799 0.4204 0.058 Uiso 0.441(7) 1 calc PR C 2
H31Y H 0.2220 1.0174 0.4103 0.058 Uiso 0.441(7) 1 calc PR C 2
H31Z H 0.2391 0.9630 0.3525 0.058 Uiso 0.441(7) 1 calc PR C 2
C32B C 0.1706(4) 0.9356(3) 0.4890(3) 0.0328(17) Uani 0.441(7) 1 d PDU C 2
H32X H 0.1440 0.8947 0.5023 0.049 Uiso 0.441(7) 1 calc PR C 2
H32Y H 0.1428 0.9691 0.5039 0.049 Uiso 0.441(7) 1 calc PR C 2
H32Z H 0.2261 0.9531 0.5070 0.049 Uiso 0.441(7) 1 calc PR C 2
C33A C 0.0405(2) 0.96241(15) 0.35374(16) 0.0504(9) Uani 1 1 d D . .
C34A C -0.0184(3) 0.9373(2) 0.2844(2) 0.0312(11) Uani 0.570(5) 1 d PDU C 1
H34U H -0.0628 0.8976 0.2852 0.047 Uiso 0.570(5) 1 calc PR C 1
H34V H 0.0134 0.9263 0.2489 0.047 Uiso 0.570(5) 1 calc PR C 1
H34W H -0.0394 0.9735 0.2794 0.047 Uiso 0.570(5) 1 calc PR C 1
C35A C 0.1027(5) 1.0193(3) 0.3404(4) 0.0469(19) Uani 0.570(5) 1 d PDU C 1
H35U H 0.0775 1.0500 0.3277 0.070 Uiso 0.570(5) 1 calc PR C 1
H35V H 0.1331 1.0027 0.3062 0.070 Uiso 0.570(5) 1 calc PR C 1
H35W H 0.1387 1.0431 0.3786 0.070 Uiso 0.570(5) 1 calc PR C 1
C36A C -0.0182(4) 0.9835(3) 0.4004(2) 0.0484(16) Uani 0.570(5) 1 d PDU C 1
H36U H -0.0326 1.0209 0.3902 0.073 Uiso 0.570(5) 1 calc PR C 1
H36V H 0.0071 0.9975 0.4437 0.073 Uiso 0.570(5) 1 calc PR C 1
H36W H -0.0664 0.9456 0.3972 0.073 Uiso 0.570(5) 1 calc PR C 1
C34B C -0.0396(4) 0.9452(3) 0.3384(3) 0.0367(17) Uani 0.430(5) 1 d PDU C 2
H34X H -0.0539 0.9848 0.3340 0.055 Uiso 0.430(5) 1 calc PR C 2
H34Y H -0.0688 0.9276 0.3718 0.055 Uiso 0.430(5) 1 calc PR C 2
H34Z H -0.0537 0.9109 0.2983 0.055 Uiso 0.430(5) 1 calc PR C 2
C35B C 0.0975(6) 0.9997(4) 0.3152(4) 0.038(2) Uani 0.430(5) 1 d PDU C 2
H35X H 0.0962 0.9705 0.2730 0.057 Uiso 0.430(5) 1 calc PR C 2
H35Y H 0.1515 1.0142 0.3360 0.057 Uiso 0.430(5) 1 calc PR C 2
H35Z H 0.0822 1.0390 0.3111 0.057 Uiso 0.430(5) 1 calc PR C 2
C36B C 0.0602(4) 1.0180(3) 0.4266(3) 0.0343(16) Uani 0.430(5) 1 d PDU C 2
H36X H 0.0432 1.0571 0.4249 0.051 Uiso 0.430(5) 1 calc PR C 2
H36Y H 0.1177 1.0323 0.4387 0.051 Uiso 0.430(5) 1 calc PR C 2
H36Z H 0.0312 0.9963 0.4580 0.051 Uiso 0.430(5) 1 calc PR C 2

loop_
_atom_site_aniso_label
_atom_site_aniso_U_11
_atom_site_aniso_U_22
_atom_site_aniso_U_33
_atom_site_aniso_U_23
_atom_site_aniso_U_13
_atom_site_aniso_U_12
Hf1 0.01617(4) 0.01553(4) 0.01387(4) 0.00453(3) 0.00038(3) 0.00403(3)
Hf1' 0.01372(4) 0.02244(5) 0.01325(4) 0.00332(3) 0.00053(3) 0.00575(3)
Hf1" 0.01973(4) 0.01769(4) 0.01411(4) 0.00571(3) 0.00262(3) 0.00704(3)
Hf1A 0.01396(4) 0.01598(4) 0.01698(4) 0.00479(3) 0.00187(3) 0.00403(3)
P1 0.0193(3) 0.0170(3) 0.0151(3) 0.0046(2) -0.0006(2) 0.0051(2)
P1' 0.0191(3) 0.0239(3) 0.0203(3) 0.0005(2) 0.0018(2) 0.0059(2)
P1" 0.0207(3) 0.0179(3) 0.0190(3) 0.0059(2) 0.0013(2) 0.0060(2)
P1A 0.0326(3) 0.0194(3) 0.0252(3) 0.0030(2) 0.0113(3) 0.0090(3)
N1 0.0181(9) 0.0238(9) 0.0193(9) 0.0094(8) 0.0027(7) 0.0079(8)
N2 0.0146(9) 0.0181(9) 0.0212(9) 0.0065(7) 0.0013(7) 0.0050(7)
N3 0.0193(9) 0.0186(9) 0.0170(9) 0.0051(7) 0.0003(7) 0.0056(7)
N1' 0.0177(9) 0.0178(9) 0.0166(9) 0.0052(7) 0.0037(7) 0.0050(7)
N2' 0.0131(8) 0.0214(9) 0.0138(8) 0.0048(7) 0.0012(6) 0.0042(7)
N3' 0.0177(9) 0.0275(10) 0.0201(10) 0.0003(8) 0.0019(7) 0.0046(8)
N1" 0.0248(10) 0.0161(9) 0.0168(9) 0.0035(7) -0.0035(7) 0.0068(7)
N2" 0.0170(9) 0.0223(9) 0.0159(9) 0.0073(7) 0.0010(7) 0.0074(7)
N3" 0.0214(9) 0.0211(9) 0.0188(9) 0.0061(7) 0.0006(7) 0.0056(8)
N1A 0.0165(9) 0.0302(10) 0.0173(9) 0.0076(8) 0.0015(7) 0.0078(8)
N2A 0.0118(8) 0.0191(9) 0.0226(9) 0.0004(7) -0.0003(7) 0.0025(7)
N3A 0.0201(9) 0.0196(9) 0.0212(10) 0.0018(7) 0.0003(7) 0.0046(7)
C1 0.0181(10) 0.0215(11) 0.0212(11) 0.0107(9) 0.0007(8) 0.0041(9)
C2 0.0172(11) 0.0254(12) 0.0451(15) 0.0121(11) -0.0006(10) 0.0024(9)
C3 0.0239(13) 0.0232(12) 0.0515(17) 0.0073(12) -0.0086(11) -0.0001(10)
C4 0.0278(13) 0.0183(12) 0.0615(19) 0.0063(12) -0.0057(13) 0.0008(10)
C5 0.0212(12) 0.0204(11) 0.0431(15) 0.0092(10) -0.0003(10) 0.0055(9)
C6 0.0189(11) 0.0194(11) 0.0223(11) 0.0074(9) 0.0008(8) 0.0048(9)
C7 0.0202(11) 0.0259(12) 0.0276(12) 0.0101(10) 0.0080(9) 0.0101(9)
C8 0.0252(12) 0.0352(14) 0.0277(13) 0.0099(11) 0.0086(10) 0.0081(11)
C9 0.0333(14) 0.0357(15) 0.0392(16) 0.0056(12) 0.0174(12) 0.0073(12)
C10 0.0327(15) 0.059(2) 0.0334(15) 0.0020(14) 0.0143(12) 0.0038(14)
C11 0.0168(10) 0.0166(10) 0.0267(12) 0.0066(9) 0.0005(9) 0.0043(8)
C12 0.0270(12) 0.0271(12) 0.0284(13) 0.0090(10) 0.0000(10) 0.0117(10)
C13 0.0257(13) 0.0296(13) 0.0418(15) 0.0106(11) -0.0067(11) 0.0118(10)
C14 0.0213(12) 0.0233(12) 0.0553(17) 0.0110(12) 0.0032(11) 0.0110(10)
C15 0.0280(13) 0.0226(12) 0.0399(15) 0.0057(10) 0.0107(11) 0.0112(10)
C16 0.0239(12) 0.0169(10) 0.0289(12) 0.0051(9) 0.0024(9) 0.0062(9)
C17 0.0518(18) 0.077(2) 0.0238(13) 0.0204(14) 0.0045(12) 0.0440(17)
C18 0.083(2) 0.0481(18) 0.0261(14) 0.0076(13) -0.0059(15) 0.0336(18)
C19 0.0399(18) 0.130(4) 0.0304(17) 0.033(2) 0.0040(14) 0.012(2)
C20 0.0378(14) 0.0278(13) 0.0244(12) 0.0027(10) 0.0039(10) 0.0153(11)
C21 0.0559(19) 0.0451(17) 0.0302(14) 0.0143(13) 0.0145(13) 0.0245(15)
C22 0.072(2) 0.0372(16) 0.0331(16) -0.0053(13) -0.0086(15) 0.0185(16)
C23 0.0354(14) 0.0350(14) 0.0218(12) 0.0073(10) 0.0024(10) 0.0057(11)
C24 0.0196(11) 0.0317(13) 0.0302(13) 0.0147(10) 0.0012(9) 0.0082(10)
C25 0.0365(14) 0.0259(12) 0.0232(12) 0.0063(10) 0.0009(10) 0.0168(11)
C26 0.0385(15) 0.0478(17) 0.0325(14) 0.0099(12) 0.0057(12) 0.0262(13)
C27 0.0496(16) 0.0294(13) 0.0227(12) -0.0001(10) -0.0001(11) 0.0211(12)
C28 0.0547(18) 0.0313(14) 0.0319(14) 0.0099(11) -0.0028(12) 0.0232(13)
C29 0.0258(12) 0.0272(12) 0.0183(11) 0.0036(9) -0.0038(9) 0.0021(10)
C30 0.0288(13) 0.0351(14) 0.0267(13) 0.0082(11) -0.0051(10) -0.0053(11)
C31 0.0449(16) 0.0271(13) 0.0206(12) 0.0002(10) -0.0007(11) 0.0049(11)
C32 0.0319(14) 0.0439(15) 0.0217(12) 0.0102(11) -0.0076(10) 0.0055(12)
C33 0.0243(12) 0.0271(12) 0.0223(12) 0.0099(10) 0.0027(9) 0.0021(10)
C34 0.0343(14) 0.0371(14) 0.0270(13) 0.0164(11) 0.0057(11) 0.0030(11)
C35 0.0285(13) 0.0457(16) 0.0332(14) 0.0172(12) 0.0117(11) 0.0145(12)
C36 0.0292(14) 0.0359(14) 0.0341(14) 0.0108(12) -0.0035(11) -0.0039(11)
C1' 0.0163(10) 0.0162(10) 0.0197(10) 0.0062(8) 0.0024(8) 0.0062(8)
C2' 0.0152(10) 0.0260(11) 0.0234(11) 0.0090(9) 0.0041(8) 0.0041(9)
C3' 0.0140(10) 0.0273(12) 0.0269(12) 0.0074(9) -0.0009(9) 0.0067(9)
C4' 0.0176(11) 0.0304(12) 0.0231(12) 0.0020(10) -0.0025(9) 0.0045(9)
C5' 0.0176(11) 0.0262(11) 0.0184(11) 0.0024(9) 0.0009(8) 0.0083(9)
C6' 0.0138(10) 0.0191(10) 0.0184(10) 0.0052(8) 0.0022(8) 0.0070(8)
C7' 0.0206(11) 0.0224(11) 0.0172(10) 0.0043(9) 0.0069(8) 0.0051(9)
C8' 0.0307(13) 0.0237(12) 0.0185(11) 0.0056(9) 0.0056(9) 0.0044(10)
C9' 0.0422(15) 0.0302(13) 0.0195(12) 0.0074(10) 0.0082(11) 0.0033(11)
C10' 0.074(2) 0.0391(16) 0.0276(14) 0.0172(12) 0.0114(14) 0.0089(15)
C11' 0.0109(9) 0.0266(11) 0.0141(10) 0.0013(8) -0.0003(7) 0.0045(8)
C12' 0.0192(11) 0.0273(12) 0.0191(11) 0.0013(9) 0.0001(8) 0.0059(9)
C13' 0.0225(12) 0.0335(13) 0.0267(13) -0.0024(10) 0.0044(10) 0.0103(10)
C14' 0.0189(11) 0.0431(15) 0.0208(12) -0.0008(11) 0.0070(9) 0.0024(10)
C15' 0.0238(12) 0.0359(14) 0.0198(11) 0.0089(10) 0.0033(9) 0.0010(10)
C16' 0.0162(10) 0.0405(14) 0.0170(11) 0.0103(10) 0.0024(8) 0.0065(10)
C17' 0.0318(13) 0.0280(12) 0.0303(13) 0.0068(10) 0.0103(10) 0.0166(11)
C18' 0.0556(18) 0.0326(14) 0.0292(14) 0.0011(11) -0.0053(13) 0.0204(13)
C19' 0.0275(13) 0.0290(13) 0.0512(17) 0.0075(12) -0.0029(12) 0.0098(11)
C20' 0.0369(14) 0.0355(14) 0.0349(14) 0.0209(12) 0.0166(11) 0.0168(12)
C21' 0.0321(17) 0.056(2) 0.159(5) 0.058(3) -0.004(2) 0.0119(16)
C22' 0.0456(16) 0.0310(14) 0.0366(15) 0.0124(12) 0.0052(12) 0.0087(12)
C23' 0.0382(15) 0.0575(18) 0.0234(13) 0.0166(12) 0.0036(11) 0.0275(14)
C24' 0.0204(11) 0.0259(12) 0.0218(11) 0.0013(9) 0.0037(9) 0.0050(9)
C25' 0.0287(13) 0.0330(13) 0.0234(12) 0.0017(10) 0.0057(10) 0.0088(11)
C26' 0.0306(14) 0.0414(16) 0.0366(15) 0.0036(12) 0.0113(12) 0.0077(12)
C27' 0.0399(15) 0.0378(15) 0.0226(13) 0.0049(11) 0.0055(11) 0.0113(12)
C28' 0.0369(15) 0.0386(15) 0.0251(13) -0.0036(11) 0.0041(11) 0.0110(12)
C29' 0.0419(16) 0.0418(16) 0.0330(14) 0.0051(12) -0.0014(12) 0.0242(13)
C30' 0.0405(17) 0.061(2) 0.0419(17) -0.0018(15) -0.0125(13) 0.0275(15)
C31' 0.070(2) 0.058(2) 0.0332(16) 0.0157(14) 0.0062(15) 0.0382(18)
C32' 0.0488(18) 0.0454(17) 0.0442(17) 0.0102(14) 0.0053(14) 0.0288(15)
C33' 0.0256(13) 0.0248(12) 0.0368(14) 0.0013(11) 0.0077(11) 0.0031(10)
C34' 0.0336(15) 0.0296(14) 0.0515(18) 0.0060(12) 0.0192(13) 0.0070(12)
C35' 0.0369(15) 0.0266(13) 0.0448(17) -0.0017(12) 0.0136(13) 0.0008(11)
C36' 0.0233(13) 0.0431(16) 0.0441(17) 0.0009(13) -0.0025(11) 0.0054(12)
C1" 0.0203(11) 0.0140(10) 0.0191(10) 0.0016(8) -0.0014(8) 0.0072(8)
C2" 0.0217(11) 0.0220(11) 0.0271(12) 0.0061(9) -0.0066(9) 0.0056(9)
C3" 0.0183(11) 0.0265(12) 0.0364(14) 0.0096(10) -0.0004(10) 0.0078(9)
C4" 0.0201(11) 0.0303(13) 0.0348(14) 0.0163(11) 0.0029(10) 0.0063(10)
C5" 0.0196(11) 0.0277(12) 0.0243(12) 0.0111(9) 0.0026(9) 0.0101(9)
C6" 0.0185(10) 0.0183(10) 0.0177(10) 0.0032(8) 0.0006(8) 0.0094(8)
C7" 0.0307(12) 0.0219(11) 0.0186(11) 0.0071(9) -0.0051(9) 0.0083(10)
C8" 0.0371(14) 0.0243(12) 0.0209(12) 0.0050(9) -0.0058(10) 0.0081(10)
C9" 0.0453(16) 0.0348(14) 0.0215(12) 0.0066(11) -0.0078(11) 0.0080(12)
C10" 0.061(2) 0.0451(17) 0.0224(14) 0.0029(12) -0.0081(13) 0.0109(15)
C11" 0.0127(10) 0.0256(11) 0.0181(10) 0.0120(9) 0.0027(8) 0.0035(8)
C12" 0.0245(11) 0.0252(11) 0.0145(10) 0.0085(9) 0.0046(8) 0.0059(9)
C13" 0.0232(12) 0.0419(15) 0.0176(11) 0.0088(10) -0.0011(9) 0.0017(11)
C14" 0.0216(12) 0.0491(16) 0.0278(13) 0.0207(12) -0.0059(10) 0.0046(11)
C15" 0.0190(11) 0.0336(13) 0.0330(13) 0.0194(11) 0.0016(9) 0.0087(10)
C16" 0.0166(10) 0.0251(11) 0.0232(11) 0.0113(9) 0.0027(8) 0.0052(9)
C17" 0.0350(14) 0.0326(13) 0.0172(11) 0.0039(10) 0.0043(10) 0.0108(11)
C18" 0.0566(18) 0.0323(14) 0.0220(13) 0.0040(11) 0.0038(12) 0.0066(13)
C19" 0.0370(16) 0.0473(17) 0.0448(17) -0.0064(14) 0.0088(13) 0.0163(14)
C20" 0.0266(12) 0.0259(12) 0.0290(13) 0.0068(10) -0.0019(10) 0.0136(10)
C21" 0.0453(16) 0.0274(13) 0.0310(14) 0.0095(11) 0.0120(12) 0.0108(12)
C22" 0.0276(13) 0.0282(13) 0.0512(17) 0.0074(12) 0.0118(12) 0.0082(11)
C23" 0.0362(14) 0.0270(12) 0.0225(12) 0.0068(10) 0.0077(10) 0.0120(11)
C24" 0.0268(12) 0.0236(11) 0.0256(12) 0.0121(9) 0.0040(9) 0.0083(10)
C25" 0.0340(14) 0.0270(12) 0.0267(13) 0.0113(10) 0.0040(10) 0.0088(11)
C26" 0.0458(16) 0.0280(13) 0.0283(13) 0.0101(11) -0.0066(11) 0.0096(12)
C27" 0.0526(17) 0.0386(15) 0.0275(13) 0.0161(12) 0.0159(12) 0.0217(13)
C28" 0.0398(15) 0.0281(13) 0.0338(14) 0.0169(11) 0.0044(11) 0.0095(11)
C29" 0.0271(13) 0.0273(13) 0.0393(15) 0.0080(11) 0.0106(11) 0.0118(10)
C30" 0.0359(15) 0.0296(14) 0.0546(18) 0.0107(13) 0.0098(13) 0.0179(12)
C31" 0.0238(13) 0.0322(14) 0.0577(19) 0.0128(13) 0.0105(12) 0.0098(11)
C32" 0.0510(18) 0.0402(16) 0.0431(17) 0.0103(13) 0.0215(14) 0.0180(14)
C33" 0.0343(14) 0.0214(12) 0.0283(13) 0.0047(10) -0.0029(10) 0.0030(10)
C34" 0.0503(18) 0.0344(15) 0.0310(14) 0.0075(12) -0.0156(13) 0.0045(13)
C35" 0.0244(13) 0.0324(14) 0.0555(18) 0.0134(13) -0.0052(12) 0.0013(11)
C36" 0.0385(15) 0.0248(13) 0.0390(15) 0.0045(11) -0.0054(12) 0.0026(11)
C1A 0.0164(11) 0.0292(13) 0.0306(13) -0.0052(10) -0.0013(9) 0.0036(10)
C2A 0.018(3) 0.031(3) 0.032(4) 0.002(3) -0.003(3) 0.003(2)
C3A 0.021(2) 0.023(2) 0.062(5) 0.012(3) 0.000(3) -0.0069(19)
C4A 0.030(3) 0.022(3) 0.071(6) 0.007(3) -0.003(3) -0.001(2)
C5A 0.028(3) 0.015(2) 0.035(4) 0.003(2) -0.010(3) 0.0025(18)
C2B 0.018(3) 0.034(4) 0.037(6) 0.001(4) -0.010(4) -0.004(3)
C3B 0.031(4) 0.040(4) 0.076(8) 0.017(5) -0.009(4) -0.008(3)
C4B 0.037(4) 0.019(3) 0.070(7) 0.002(3) -0.015(4) -0.008(3)
C5B 0.028(3) 0.025(3) 0.036(5) 0.005(3) -0.011(3) 0.006(2)
C6A 0.0184(12) 0.0223(12) 0.0534(17) -0.0082(11) -0.0023(11) 0.0025(10)
C7A 0.0173(12) 0.0478(16) 0.0553(18) 0.0309(14) 0.0074(11) 0.0146(11)
C8A 0.023(2) 0.029(3) 0.032(2) 0.010(2) -0.0045(17) 0.0078(19)
C9A 0.026(2) 0.036(3) 0.050(3) 0.015(2) -0.0078(19) 0.0089(18)
C10A 0.039(3) 0.037(3) 0.070(5) 0.015(3) -0.015(3) 0.013(2)
C8B 0.020(3) 0.021(4) 0.024(4) 0.003(3) -0.005(3) 0.005(3)
C9B 0.030(4) 0.025(5) 0.031(4) 0.011(3) -0.006(3) 0.009(3)
C10B 0.041(5) 0.041(4) 0.036(5) 0.011(4) -0.008(4) 0.019(4)
C11A 0.0173(10) 0.0152(10) 0.0232(11) -0.0007(8) -0.0002(8) 0.0045(8)
C12A 0.0244(12) 0.0248(12) 0.0264(12) 0.0021(10) 0.0027(9) 0.0100(10)
C13A 0.0258(13) 0.0275(13) 0.0411(15) 0.0011(11) 0.0107(11) 0.0100(10)
C14A 0.0215(12) 0.0219(12) 0.0552(18) -0.0035(11) -0.0040(11) 0.0117(10)
C15A 0.0340(14) 0.0224(12) 0.0385(15) 0.0007(10) -0.0115(11) 0.0121(11)
C16A 0.0293(12) 0.0174(11) 0.0259(12) 0.0016(9) -0.0035(10) 0.0063(9)
C17A 0.0513(18) 0.0538(18) 0.0238(13) 0.0101(12) 0.0115(12) 0.0325(15)
C18A 0.100(3) 0.074(2) 0.053(2) 0.0370(19) 0.048(2) 0.057(2)
C19A 0.100(3) 0.090(3) 0.0297(17) 0.0067(18) -0.0165(19) 0.038(3)
C20A 0.064(2) 0.0303(14) 0.0281(14) 0.0110(11) 0.0088(13) 0.0250(14)
C21A 0.062(4) 0.062(5) 0.017(3) 0.019(3) 0.005(3) 0.030(4)
C22A 0.047(4) 0.034(3) 0.046(4) 0.021(3) 0.009(3) 0.015(3)
C21B 0.079(9) 0.089(10) 0.021(4) 0.028(5) 0.005(5) 0.058(8)
C22B 0.075(9) 0.036(4) 0.038(5) 0.017(4) 0.012(5) 0.010(5)
C23A 0.0257(12) 0.0293(13) 0.0320(13) 0.0144(11) 0.0054(10) 0.0057(10)
C24A 0.0193(11) 0.0255(12) 0.0358(14) 0.0027(10) 0.0026(10) 0.0069(9)
C25A 0.0371(15) 0.0381(15) 0.0552(19) 0.0210(14) 0.0271(14) 0.0172(13)
C26A 0.041(3) 0.027(2) 0.039(4) 0.015(2) 0.012(3) 0.010(2)
C27A 0.055(4) 0.023(6) 0.032(4) -0.006(4) 0.024(3) -0.012(4)
C28A 0.047(6) 0.068(6) 0.024(4) 0.031(4) 0.010(3) 0.022(4)
C26B 0.034(3) 0.033(3) 0.023(4) 0.011(3) 0.001(3) 0.002(3)
C27B 0.083(10) 0.017(7) 0.039(6) -0.012(5) 0.024(6) -0.025(5)
C28B 0.021(4) 0.080(11) 0.027(5) 0.033(5) -0.002(3) 0.003(6)
C29A 0.058(2) 0.0417(17) 0.0202(13) -0.0033(12) -0.0047(13) -0.0033(14)
C30A 0.043(3) 0.052(3) 0.029(3) 0.003(2) -0.004(2) 0.024(3)
C31A 0.039(4) 0.054(6) 0.044(6) 0.002(5) -0.010(4) 0.008(5)
C32A 0.070(4) 0.049(4) 0.026(3) -0.008(2) -0.014(3) 0.022(3)
C30B 0.030(3) 0.049(4) 0.029(3) 0.004(3) -0.009(3) 0.019(3)
C31B 0.024(4) 0.050(7) 0.045(8) 0.016(7) 0.010(5) 0.012(5)
C32B 0.032(3) 0.040(4) 0.022(3) -0.001(3) -0.004(2) 0.010(3)
C33A 0.074(2) 0.0327(15) 0.059(2) 0.0174(14) 0.0355(18) 0.0330(16)
C34A 0.040(3) 0.030(2) 0.030(2) 0.0088(19) 0.0023(19) 0.020(2)
C35A 0.061(4) 0.023(3) 0.050(5) 0.002(3) -0.017(4) 0.009(3)
C36A 0.081(4) 0.047(3) 0.028(3) 0.000(2) 0.002(3) 0.043(3)
C34B 0.038(4) 0.045(4) 0.035(4) 0.006(3) 0.002(3) 0.028(3)
C35B 0.060(5) 0.022(4) 0.036(5) 0.009(3) 0.005(5) 0.017(4)
C36B 0.043(4) 0.033(3) 0.028(3) -0.002(3) 0.001(3) 0.021(3)

loop_
_atom_type_symbol
_atom_type_description
_atom_type_scat_dispersion_real
_atom_type_scat_dispersion_imag
_atom_type_scat_source
C C 0.0033 0.0016 'International Tables Vol C Tables 4.2.6.8 and 6.1.1.4'
H H 0.0000 0.0000 'International Tables Vol C Tables 4.2.6.8 and 6.1.1.4'
N N 0.0061 0.0033 'International Tables Vol C Tables 4.2.6.8 and 6.1.1.4'
P P 0.1023 0.0942 'International Tables Vol C Tables 4.2.6.8 and 6.1.1.4'
Hf Hf -0.5830 6.1852 'International Tables Vol C Tables 4.2.6.8 and 6.1.1.4'

loop_
_geom_angle_atom_site_label_1
_geom_angle_atom_site_label_2
_geom_angle_atom_site_label_3
_geom_angle
N3 Hf1 N2 121.95(7)
N3 Hf1 C23 109.75(9)
N2 Hf1 C23 124.32(8)
N3 Hf1 C24 103.09(8)
N2 Hf1 C24 91.88(8)
C23 Hf1 C24 95.58(10)
N3 Hf1 N1 94.86(7)
N2 Hf1 N1 70.02(6)
C23 Hf1 N1 87.41(8)
C24 Hf1 N1 159.53(7)
N3' Hf1' N2' 122.43(7)
N3' Hf1' C23' 109.92(10)
N2' Hf1' C23' 124.10(9)
N3' Hf1' C24' 104.76(8)
N2' Hf1' C24' 91.72(7)
C23' Hf1' C24' 92.90(9)
N3' Hf1' N1' 94.71(7)
N2' Hf1' N1' 70.42(6)
C23' Hf1' N1' 88.18(9)
C24' Hf1' N1' 158.80(7)
N3" Hf1" N2" 123.07(7)
N3" Hf1" C23" 111.14(8)
N2" Hf1" C23" 122.65(8)
N3" Hf1" C24" 102.75(8)
N2" Hf1" C24" 91.05(7)
C23" Hf1" C24" 94.34(9)
N3" Hf1" N1" 96.63(7)
N2" Hf1" N1" 69.94(6)
C23" Hf1" N1" 87.67(8)
C24" Hf1" N1" 158.27(7)
N3A Hf1A N2A 122.22(7)
N3A Hf1A C24A 102.91(9)
N2A Hf1A C24A 90.95(8)
N3A Hf1A C23A 108.49(9)
N2A Hf1A C23A 126.14(8)
C24A Hf1A C23A 94.67(9)
N3A Hf1A N1A 96.40(7)
N2A Hf1A N1A 69.93(7)
C24A Hf1A N1A 158.17(8)
C23A Hf1A N1A 88.71(8)
N3 P1 C29 109.21(10)
N3 P1 C25 109.24(10)
C29 P1 C25 110.08(11)
N3 P1 C33 109.30(10)
C29 P1 C33 109.90(11)
C25 P1 C33 109.10(11)
N3' P1' C29' 109.22(12)
N3' P1' C33' 108.38(11)
C29' P1' C33' 110.71(13)
N3' P1' C25' 109.90(11)
C29' P1' C25' 109.23(12)
C33' P1' C25' 109.39(12)
N3" P1" C33" 109.97(11)
N3" P1" C25" 109.68(11)
C33" P1" C25" 108.69(11)
N3" P1" C29" 108.89(11)
C33" P1" C29" 109.98(12)
C25" P1" C29" 109.62(12)
N3A P1A C29A 109.58(13)
N3A P1A C25A 108.66(12)
C29A P1A C25A 110.15(14)
N3A P1A C33A 108.38(13)
C29A P1A C33A 109.68(16)
C25A P1A C33A 110.35(14)
C1 N1 C7 121.26(19)
C1 N1 Hf1 118.04(15)
C7 N1 Hf1 120.51(14)
C6 N2 C11 114.66(17)
C6 N2 Hf1 121.39(14)
C11 N2 Hf1 123.88(13)
P1 N3 Hf1 175.34(12)
C1' N1' C7' 121.42(18)
C1' N1' Hf1' 118.25(14)
C7' N1' Hf1' 119.69(13)
C6' N2' C11' 115.10(17)
C6' N2' Hf1' 121.58(13)
C11' N2' Hf1' 123.28(13)
P1' N3' Hf1' 174.10(13)
C1" N1" C7" 120.57(19)
C1" N1" Hf1" 117.96(14)
C7" N1" Hf1" 121.14(14)
C6" N2" C11" 114.69(17)
C6" N2" Hf1" 122.25(13)
C11" N2" Hf1" 123.04(13)
P1" N3" Hf1" 173.71(13)
C1A N1A C7A 119.9(2)
C1A N1A Hf1A 118.19(15)
C7A N1A Hf1A 121.75(16)
C6A N2A C11A 114.39(18)
C6A N2A Hf1A 121.17(15)
C11A N2A Hf1A 124.44(13)
P1A N3A Hf1A 178.43(13)
N1 C1 C6 115.93(19)
N1 C1 C2 125.7(2)
C6 C1 C2 118.3(2)
C1 C2 C3 110.6(2)
C1 C2 H2A 109.5
C3 C2 H2A 109.5
C1 C2 H2B 109.5
C3 C2 H2B 109.5
H2A C2 H2B 108.1
C2 C3 C4 109.6(2)
C2 C3 H3A 109.7
C4 C3 H3A 109.7
C2 C3 H3B 109.7
C4 C3 H3B 109.7
H3A C3 H3B 108.2
C5 C4 C3 110.3(2)
C5 C4 H4A 109.6
C3 C4 H4A 109.6
C5 C4 H4B 109.6
C3 C4 H4B 109.6
H4A C4 H4B 108.1
C6 C5 C4 124.0(2)
C6 C5 H5 118.0
C4 C5 H5 118.0
C5 C6 N2 127.8(2)
C5 C6 C1 118.9(2)
N2 C6 C1 113.14(19)
N1 C7 C8 110.96(19)
N1 C7 H7A 109.4
C8 C7 H7A 109.4
N1 C7 H7B 109.4
C8 C7 H7B 109.4
H7A C7 H7B 108.0
C9 C8 C7 112.6(2)
C9 C8 H8A 109.1
C7 C8 H8A 109.1
C9 C8 H8B 109.1
C7 C8 H8B 109.1
H8A C8 H8B 107.8
C8 C9 C10 111.8(3)
C8 C9 H9A 109.3
C10 C9 H9A 109.3
C8 C9 H9B 109.3
C10 C9 H9B 109.3
H9A C9 H9B 107.9
C9 C10 H10A 109.5
C9 C10 H10B 109.5
H10A C10 H10B 109.5
C9 C10 H10C 109.5
H10A C10 H10C 109.5
H10B C10 H10C 109.5
C16 C11 C12 120.1(2)
C16 C11 N2 121.5(2)
C12 C11 N2 118.4(2)
C13 C12 C11 118.7(2)
C13 C12 C17 120.0(2)
C11 C12 C17 121.2(2)
C14 C13 C12 121.1(2)
C14 C13 H13 119.4
C12 C13 H13 119.4
C13 C14 C15 120.0(2)
C13 C14 H14 120.0
C15 C14 H14 120.0
C14 C15 C16 121.2(2)
C14 C15 H15 119.4
C16 C15 H15 119.4
C15 C16 C11 118.7(2)
C15 C16 C20 118.9(2)
C11 C16 C20 122.3(2)
C12 C17 C18 113.9(3)
C12 C17 C19 109.2(3)
C18 C17 C19 111.1(2)
C12 C17 H17 107.5
C18 C17 H17 107.5
C19 C17 H17 107.5
C17 C18 H18A 109.5
C17 C18 H18B 109.5
H18A C18 H18B 109.5
C17 C18 H18C 109.5
H18A C18 H18C 109.5
H18B C18 H18C 109.5
C17 C19 H19A 109.5
C17 C19 H19B 109.5
H19A C19 H19B 109.5
C17 C19 H19C 109.5
H19A C19 H19C 109.5
H19B C19 H19C 109.5
C16 C20 C21 110.7(2)
C16 C20 C22 112.2(2)
C21 C20 C22 109.4(2)
C16 C20 H20 108.1
C21 C20 H20 108.1
C22 C20 H20 108.1
C20 C21 H21A 109.5
C20 C21 H21B 109.5
H21A C21 H21B 109.5
C20 C21 H21C 109.5
H21A C21 H21C 109.5
H21B C21 H21C 109.5
C20 C22 H22A 109.5
C20 C22 H22B 109.5
H22A C22 H22B 109.5
C20 C22 H22C 109.5
H22A C22 H22C 109.5
H22B C22 H22C 109.5
Hf1 C23 H23A 109.5
Hf1 C23 H23B 109.5
H23A C23 H23B 109.5
Hf1 C23 H23C 109.5
H23A C23 H23C 109.5
H23B C23 H23C 109.5
Hf1 C24 H24A 109.5
Hf1 C24 H24B 109.5
H24A C24 H24B 109.5
Hf1 C24 H24C 109.5
H24A C24 H24C 109.5
H24B C24 H24C 109.5
C26 C25 C28 107.6(2)
C26 C25 C27 105.7(2)
C28 C25 C27 109.5(2)
C26 C25 P1 110.54(18)
C28 C25 P1 114.76(18)
C27 C25 P1 108.34(16)
C25 C26 H26A 109.5
C25 C26 H26B 109.5
H26A C26 H26B 109.5
C25 C26 H26C 109.5
H26A C26 H26C 109.5
H26B C26 H26C 109.5
C25 C27 H27A 109.5
C25 C27 H27B 109.5
H27A C27 H27B 109.5
C25 C27 H27C 109.5
H27A C27 H27C 109.5
H27B C27 H27C 109.5
C25 C28 H28A 109.5
C25 C28 H28B 109.5
H28A C28 H28B 109.5
C25 C28 H28C 109.5
H28A C28 H28C 109.5
H28B C28 H28C 109.5
C32 C29 C31 108.9(2)
C32 C29 C30 109.2(2)
C31 C29 C30 105.3(2)
C32 C29 P1 115.86(17)
C31 C29 P1 108.68(17)
C30 C29 P1 108.41(16)
C29 C30 H30A 109.5
C29 C30 H30B 109.5
H30A C30 H30B 109.5
C29 C30 H30C 109.5
H30A C30 H30C 109.5
H30B C30 H30C 109.5
C29 C31 H31A 109.5
C29 C31 H31B 109.5
H31A C31 H31B 109.5
C29 C31 H31C 109.5
H31A C31 H31C 109.5
H31B C31 H31C 109.5
C29 C32 H32A 109.5
C29 C32 H32B 109.5
H32A C32 H32B 109.5
C29 C32 H32C 109.5
H32A C32 H32C 109.5
H32B C32 H32C 109.5
C34 C33 C35 108.5(2)
C34 C33 C36 108.8(2)
C35 C33 C36 105.2(2)
C34 C33 P1 115.23(17)
C35 C33 P1 108.81(16)
C36 C33 P1 109.88(17)
C33 C34 H34A 109.5
C33 C34 H34B 109.5
H34A C34 H34B 109.5
C33 C34 H34C 109.5
H34A C34 H34C 109.5
H34B C34 H34C 109.5
C33 C35 H35A 109.5
C33 C35 H35B 109.5
H35A C35 H35B 109.5
C33 C35 H35C 109.5
H35A C35 H35C 109.5
H35B C35 H35C 109.5
C33 C36 H36A 109.5
C33 C36 H36B 109.5
H36A C36 H36B 109.5
C33 C36 H36C 109.5
H36A C36 H36C 109.5
H36B C36 H36C 109.5
N1' C1' C6' 115.41(18)
N1' C1' C2' 125.44(19)
C6' C1' C2' 119.12(18)
C1' C2' C3' 111.46(18)
C1' C2' H2C 109.3
C3' C2' H2C 109.3
C1' C2' H2D 109.3
C3' C2' H2D 109.3
H2C C2' H2D 108.0
C4' C3' C2' 110.21(18)
C4' C3' H3C 109.6
C2' C3' H3C 109.6
C4' C3' H3D 109.6
C2' C3' H3D 109.6
H3C C3' H3D 108.1
C5' C4' C3' 110.75(19)
C5' C4' H4C 109.5
C3' C4' H4C 109.5
C5' C4' H4D 109.5
C3' C4' H4D 109.5
H4C C4' H4D 108.1
C6' C5' C4' 123.2(2)
C6' C5' H5A 118.4
C4' C5' H5A 118.4
C5' C6' N2' 127.6(2)
C5' C6' C1' 119.06(19)
N2' C6' C1' 113.28(18)
N1' C7' C8' 113.62(18)
N1' C7' H7C 108.8
C8' C7' H7C 108.8
N1' C7' H7D 108.8
C8' C7' H7D 108.8
H7C C7' H7D 107.7
C7' C8' C9' 110.84(19)
C7' C8' H8C 109.5
C9' C8' H8C 109.5
C7' C8' H8D 109.5
C9' C8' H8D 109.5
H8C C8' H8D 108.1
C10' C9' C8' 112.5(2)
C10' C9' H9C 109.1
C8' C9' H9C 109.1
C10' C9' H9D 109.1
C8' C9' H9D 109.1
H9C C9' H9D 107.8
C9' C10' H10D 109.5
C9' C10' H10E 109.5
H10D C10' H10E 109.5
C9' C10' H10F 109.5
H10D C10' H10F 109.5
H10E C10' H10F 109.5
C12' C11' C16' 120.6(2)
C12' C11' N2' 119.4(2)
C16' C11' N2' 119.9(2)
C13' C12' C11' 119.0(2)
C13' C12' C17' 119.4(2)
C11' C12' C17' 121.6(2)
C14' C13' C12' 121.2(2)
C14' C13' H13A 119.4
C12' C13' H13A 119.4
C13' C14' C15' 119.7(2)
C13' C14' H14A 120.2
C15' C14' H14A 120.2
C14' C15' C16' 121.6(2)
C14' C15' H15A 119.2
C16' C15' H15A 119.2
C15' C16' C11' 117.9(2)
C15' C16' C20' 120.8(2)
C11' C16' C20' 121.2(2)
C12' C17' C18' 111.7(2)
C12' C17' C19' 111.0(2)
C18' C17' C19' 111.4(2)
C12' C17' H17A 107.5
C18' C17' H17A 107.5
C19' C17' H17A 107.5
C17' C18' H18D 109.5
C17' C18' H18E 109.5
H18D C18' H18E 109.5
C17' C18' H18F 109.5
H18D C18' H18F 109.5
H18E C18' H18F 109.5
C17' C19' H19D 109.5
C17' C19' H19E 109.5
H19D C19' H19E 109.5
C17' C19' H19F 109.5
H19D C19' H19F 109.5
H19E C19' H19F 109.5
C16' C20' C21' 110.9(3)
C16' C20' C22' 113.6(2)
C21' C20' C22' 110.0(2)
C16' C20' H20A 107.4
C21' C20' H20A 107.4
C22' C20' H20A 107.4
C20' C21' H21D 109.5
C20' C21' H21E 109.5
H21D C21' H21E 109.5
C20' C21' H21F 109.5
H21D C21' H21F 109.5
H21E C21' H21F 109.5
C20' C22' H22D 109.5
C20' C22' H22E 109.5
H22D C22' H22E 109.5
C20' C22' H22F 109.5
H22D C22' H22F 109.5
H22E C22' H22F 109.5
Hf1' C23' H23D 109.5
Hf1' C23' H23E 109.5
H23D C23' H23E 109.5
Hf1' C23' H23F 109.5
H23D C23' H23F 109.5
H23E C23' H23F 109.5
Hf1' C24' H24D 109.5
Hf1' C24' H24E 109.5
H24D C24' H24E 109.5
Hf1' C24' H24F 109.5
H24D C24' H24F 109.5
H24E C24' H24F 109.5
C27' C25' C28' 109.7(2)
C27' C25' C26' 105.9(2)
C28' C25' C26' 108.2(2)
C27' C25' P1' 108.60(17)
C28' C25' P1' 115.20(18)
C26' C25' P1' 108.88(18)
C25' C26' H26D 109.5
C25' C26' H26E 109.5
H26D C26' H26E 109.5
C25' C26' H26F 109.5
H26D C26' H26F 109.5
H26E C26' H26F 109.5
C25' C27' H27D 109.5
C25' C27' H27E 109.5
H27D C27' H27E 109.5
C25' C27' H27F 109.5
H27D C27' H27F 109.5
H27E C27' H27F 109.5
C25' C28' H28D 109.5
C25' C28' H28E 109.5
H28D C28' H28E 109.5
C25' C28' H28F 109.5
H28D C28' H28F 109.5
H28E C28' H28F 109.5
C30' C29' C32' 110.0(2)
C30' C29' C31' 105.6(3)
C32' C29' C31' 108.4(2)
C30' C29' P1' 109.1(2)
C32' C29' P1' 115.9(2)
C31' C29' P1' 107.44(19)
C29' C30' H30D 109.5
C29' C30' H30E 109.5
H30D C30' H30E 109.5
C29' C30' H30F 109.5
H30D C30' H30F 109.5
H30E C30' H30F 109.5
C29' C31' H31D 109.5
C29' C31' H31E 109.5
H31D C31' H31E 109.5
C29' C31' H31F 109.5
H31D C31' H31F 109.5
H31E C31' H31F 109.5
C29' C32' H32D 109.5
C29' C32' H32E 109.5
H32D C32' H32E 109.5
C29' C32' H32F 109.5
H32D C32' H32F 109.5
H32E C32' H32F 109.5
C34' C33' C35' 109.6(2)
C34' C33' C36' 105.5(2)
C35' C33' C36' 108.6(2)
C34' C33' P1' 109.55(18)
C35' C33' P1' 114.54(18)
C36' C33' P1' 108.67(18)
C33' C34' H34D 109.5
C33' C34' H34E 109.5
H34D C34' H34E 109.5
C33' C34' H34F 109.5
H34D C34' H34F 109.5
H34E C34' H34F 109.5
C33' C35' H35D 109.5
C33' C35' H35E 109.5
H35D C35' H35E 109.5
C33' C35' H35F 109.5
H35D C35' H35F 109.5
H35E C35' H35F 109.5
C33' C36' H36D 109.5
C33' C36' H36E 109.5
H36D C36' H36E 109.5
C33' C36' H36F 109.5
H36D C36' H36F 109.5
H36E C36' H36F 109.5
N1" C1" C6" 115.71(19)
N1" C1" C2" 125.9(2)
C6" C1" C2" 118.39(19)
C1" C2" C3" 111.83(19)
C1" C2" H2E 109.2
C3" C2" H2E 109.2
C1" C2" H2F 109.2
C3" C2" H2F 109.2
H2E C2" H2F 107.9
C2" C3" C4" 110.21(19)
C2" C3" H3E 109.6
C4" C3" H3E 109.6
C2" C3" H3F 109.6
C4" C3" H3F 109.6
H3E C3" H3F 108.1
C5" C4" C3" 110.80(19)
C5" C4" H4E 109.5
C3" C4" H4E 109.5
C5" C4" H4F 109.5
C3" C4" H4F 109.5
H4E C4" H4F 108.1
C6" C5" C4" 123.5(2)
C6" C5" H5C 118.2
C4" C5" H5C 118.2
C5" C6" N2" 127.2(2)
C5" C6" C1" 119.6(2)
N2" C6" C1" 113.14(18)
N1" C7" C8" 112.65(18)
N1" C7" H7E 109.1
C8" C7" H7E 109.1
N1" C7" H7F 109.1
C8" C7" H7F 109.1
H7E C7" H7F 107.8
C9" C8" C7" 111.8(2)
C9" C8" H8E 109.2
C7" C8" H8E 109.2
C9" C8" H8F 109.2
C7" C8" H8F 109.2
H8E C8" H8F 107.9
C8" C9" C10" 112.2(2)
C8" C9" H9E 109.2
C10" C9" H9E 109.2
C8" C9" H9F 109.2
C10" C9" H9F 109.2
H9E C9" H9F 107.9
C9" C10" H10G 109.5
C9" C10" H10H 109.5
H10G C10" H10H 109.5
C9" C10" H10I 109.5
H10G C10" H10I 109.5
H10H C10" H10I 109.5
C12" C11" C16" 120.9(2)
C12" C11" N2" 119.76(19)
C16" C11" N2" 119.4(2)
C11" C12" C13" 118.2(2)
C11" C12" C17" 121.5(2)
C13" C12" C17" 120.3(2)
C14" C13" C12" 121.2(2)
C14" C13" H13C 119.4
C12" C13" H13C 119.4
C15" C14" C13" 119.9(2)
C15" C14" H14C 120.1
C13" C14" H14C 120.1
C14" C15" C16" 121.0(2)
C14" C15" H15C 119.5
C16" C15" H15C 119.5
C15" C16" C11" 118.8(2)
C15" C16" C20" 119.5(2)
C11" C16" C20" 121.68(19)
C12" C17" C18" 113.9(2)
C12" C17" C19" 110.5(2)
C18" C17" C19" 110.1(2)
C12" C17" H17C 107.3
C18" C17" H17C 107.3
C19" C17" H17C 107.3
C17" C18" H18G 109.5
C17" C18" H18H 109.5
H18G C18" H18H 109.5
C17" C18" H18I 109.5
H18G C18" H18I 109.5
H18H C18" H18I 109.5
C17" C19" H19G 109.5
C17" C19" H19H 109.5
H19G C19" H19H 109.5
C17" C19" H19I 109.5
H19G C19" H19I 109.5
H19H C19" H19I 109.5
C16" C20" C22" 111.8(2)
C16" C20" C21" 111.9(2)
C22" C20" C21" 110.6(2)
C16" C20" H20C 107.5
C22" C20" H20C 107.5
C21" C20" H20C 107.5
C20" C21" H21G 109.5
C20" C21" H21H 109.5
H21G C21" H21H 109.5
C20" C21" H21I 109.5
H21G C21" H21I 109.5
H21H C21" H21I 109.5
C20" C22" H22G 109.5
C20" C22" H22H 109.5
H22G C22" H22H 109.5
C20" C22" H22I 109.5
H22G C22" H22I 109.5
H22H C22" H22I 109.5
Hf1" C23" H23G 109.5
Hf1" C23" H23H 109.5
H23G C23" H23H 109.5
Hf1" C23" H23I 109.5
H23G C23" H23I 109.5
H23H C23" H23I 109.5
Hf1" C24" H24G 109.5
Hf1" C24" H24H 109.5
H24G C24" H24H 109.5
Hf1" C24" H24I 109.5
H24G C24" H24I 109.5
H24H C24" H24I 109.5
C28" C25" C27" 109.0(2)
C28" C25" C26" 108.0(2)
C27" C25" C26" 105.1(2)
C28" C25" P1" 115.73(18)
C27" C25" P1" 109.14(17)
C26" C25" P1" 109.44(17)
C25" C26" H26G 109.5
C25" C26" H26H 109.5
H26G C26" H26H 109.5
C25" C26" H26I 109.5
H26G C26" H26I 109.5
H26H C26" H26I 109.5
C25" C27" H27G 109.5
C25" C27" H27H 109.5
H27G C27" H27H 109.5
C25" C27" H27I 109.5
H27G C27" H27I 109.5
H27H C27" H27I 109.5
C25" C28" H28G 109.5
C25" C28" H28H 109.5
H28G C28" H28H 109.5
C25" C28" H28I 109.5
H28G C28" H28I 109.5
H28H C28" H28I 109.5
C31" C29" C30" 109.9(2)
C31" C29" C32" 105.3(2)
C30" C29" C32" 108.0(2)
C31" C29" P1" 108.48(17)
C30" C29" P1" 115.75(18)
C32" C29" P1" 108.95(19)
C29" C30" H30G 109.5
C29" C30" H30H 109.5
H30G C30" H30H 109.5
C29" C30" H30I 109.5
H30G C30" H30I 109.5
H30H C30" H30I 109.5
C29" C31" H31G 109.5
C29" C31" H31H 109.5
H31G C31" H31H 109.5
C29" C31" H31I 109.5
H31G C31" H31I 109.5
H31H C31" H31I 109.5
C29" C32" H32G 109.5
C29" C32" H32H 109.5
H32G C32" H32H 109.5
C29" C32" H32I 109.5
H32G C32" H32I 109.5
H32H C32" H32I 109.5
C36" C33" C34" 109.6(2)
C36" C33" C35" 108.4(2)
C34" C33" C35" 104.7(2)
C36" C33" P1" 115.36(18)
C34" C33" P1" 108.90(17)
C35" C33" P1" 109.31(18)
C33" C34" H34G 109.5
C33" C34" H34H 109.5
H34G C34" H34H 109.5
C33" C34" H34I 109.5
H34G C34" H34I 109.5
H34H C34" H34I 109.5
C33" C35" H35G 109.5
C33" C35" H35H 109.5
H35G C35" H35H 109.5
C33" C35" H35I 109.5
H35G C35" H35I 109.5
H35H C35" H35I 109.5
C33" C36" H36G 109.5
C33" C36" H36H 109.5
H36G C36" H36H 109.5
C33" C36" H36I 109.5
H36G C36" H36I 109.5
H36H C36" H36I 109.5
N1A C1A C6A 115.9(2)
N1A C1A C2B 120.4(5)
C6A C1A C2B 121.6(5)
N1A C1A C2A 128.9(4)
C6A C1A C2A 114.9(4)
C2B C1A C2A 20.6(3)
C3A C2A C1A 115.4(5)
C3A C2A H2AA 108.4
C1A C2A H2AA 108.4
C3A C2A H2AB 108.4
C1A C2A H2AB 108.4
H2AA C2A H2AB 107.5
C2A C3A C4A 109.8(6)
C2A C3A H3AA 109.7
C4A C3A H3AA 109.7
C2A C3A H3AB 109.7
C4A C3A H3AB 109.7
H3AA C3A H3AB 108.2
C3A C4A C5A 111.9(4)
C3A C4A H4AA 109.2
C5A C4A H4AA 109.2
C3A C4A H4AB 109.2
C5A C4A H4AB 109.2
H4AA C4A H4AB 107.9
C6A C5A C4A 122.1(5)
C6A C5A H5AA 119.0
C4A C5A H5AA 119.0
C3B C2B C1A 106.5(7)
C3B C2B H2BA 110.4
C1A C2B H2BA 110.4
C3B C2B H2BB 110.4
C1A C2B H2BB 110.4
H2BA C2B H2BB 108.6
C2B C3B C4B 110.5(7)
C2B C3B H3BA 109.6
C4B C3B H3BA 109.6
C2B C3B H3BB 109.6
C4B C3B H3BB 109.6
H3BA C3B H3BB 108.1
C5B C4B C3B 111.0(6)
C5B C4B H4BA 109.4
C3B C4B H4BA 109.4
C5B C4B H4BB 109.4
C3B C4B H4BB 109.4
H4BA C4B H4BB 108.0
C6A C5B C4B 125.5(6)
C6A C5B H5BA 117.3
C4B C5B H5BA 117.3
C5B C6A N2A 127.4(4)
C5B C6A C5A 27.3(3)
N2A C6A C5A 124.2(3)
C5B C6A C1A 115.1(4)
N2A C6A C1A 113.6(2)
C5A C6A C1A 121.4(3)
C8B C7A N1A 125.5(4)
C8B C7A C8A 28.1(3)
N1A C7A C8A 106.1(3)
C8B C7A H7AA 83.7
N1A C7A H7AA 110.5
C8A C7A H7AA 110.5
C8B C7A H7AB 113.8
N1A C7A H7AB 110.5
C8A C7A H7AB 110.5
H7AA C7A H7AB 108.7
C8B C7A H7AC 106.0
N1A C7A H7AC 106.0
C8A C7A H7AC 95.6
H7AA C7A H7AC 125.9
H7AB C7A H7AC 18.5
C8B C7A H7AD 106.0
N1A C7A H7AD 106.0
C8A C7A H7AD 133.9
H7AA C7A H7AD 25.7
H7AB C7A H7AD 87.8
H7AC C7A H7AD 106.3
C9A C8A C7A 110.7(4)
C9A C8A H8AA 109.5
C7A C8A H8AA 109.5
C9A C8A H8AB 109.5
C7A C8A H8AB 109.5
H8AA C8A H8AB 108.1
C10A C9A C8A 113.2(4)
C10A C9A H9AA 108.9
C8A C9A H9AA 108.9
C10A C9A H9AB 108.9
C8A C9A H9AB 108.9
H9AA C9A H9AB 107.8
C7A C8B C9B 117.1(6)
C7A C8B H8BA 108.0
C9B C8B H8BA 108.0
C7A C8B H8BB 108.0
C9B C8B H8BB 108.0
H8BA C8B H8BB 107.3
C8B C9B C10B 111.3(6)
C8B C9B H9BA 109.4
C10B C9B H9BA 109.4
C8B C9B H9BB 109.4
C10B C9B H9BB 109.4
H9BA C9B H9BB 108.0
C9B C10B H10X 109.5
C9B C10B H10Y 109.5
H10X C10B H10Y 109.5
C9B C10B H10Z 109.5
H10X C10B H10Z 109.5
H10Y C10B H10Z 109.5
C16A C11A C12A 120.2(2)
C16A C11A N2A 121.0(2)
C12A C11A N2A 118.9(2)
C13A C12A C11A 118.9(2)
C13A C12A C17A 120.1(2)
C11A C12A C17A 121.0(2)
C14A C13A C12A 121.0(2)
C14A C13A H13X 119.5
C12A C13A H13X 119.5
C15A C14A C13A 119.9(2)
C15A C14A H14X 120.0
C13A C14A H14X 120.0
C14A C15A C16A 121.5(2)
C14A C15A H15X 119.3
C16A C15A H15X 119.3
C15A C16A C11A 118.6(2)
C15A C16A C20A 119.8(2)
C11A C16A C20A 121.6(2)
C18A C17A C12A 114.2(3)
C18A C17A C19A 111.3(3)
C12A C17A C19A 109.5(3)
C18A C17A H17X 107.1
C12A C17A H17X 107.1
C19A C17A H17X 107.1
C17A C18A H18U 109.5
C17A C18A H18V 109.5
H18U C18A H18V 109.5
C17A C18A H18W 109.5
H18U C18A H18W 109.5
H18V C18A H18W 109.5
C17A C19A H19U 109.5
C17A C19A H19V 109.5
H19U C19A H19V 109.5
C17A C19A H19W 109.5
H19U C19A H19W 109.5
H19V C19A H19W 109.5
C21B C20A C16A 121.5(7)
C21B C20A C22A 85.2(6)
C16A C20A C22A 112.4(3)
C21B C20A C21A 22.2(5)
C16A C20A C21A 104.7(4)
C22A C20A C21A 105.8(4)
C21B C20A C22B 111.9(6)
C16A C20A C22B 109.7(4)
C22A C20A C22B 32.4(4)
C21A C20A C22B 134.1(4)
C21B C20A H20X 112.6
C16A C20A H20X 111.2
C22A C20A H20X 111.2
C21A C20A H20X 111.2
C22B C20A H20X 83.7
C21B C20A H20Y 106(5)
C16A C20A H20Y 107(5)
C22A C20A H20Y 124(5)
C21A C20A H20Y 101(5)
C22B C20A H20Y 98(5)
H20X C20A H20Y 14.0
C20A C21A H21U 109.5
C20A C21A H21V 109.5
C20A C21A H21W 109.5
C20A C22A H22U 109.5
C20A C22A H22V 109.5
C20A C22A H22W 109.5
C20A C21B H21X 109.5
C20A C21B H21Y 109.5
H21X C21B H21Y 109.5
C20A C21B H21Z 109.5
H21X C21B H21Z 109.5
H21Y C21B H21Z 109.5
C20A C22B H22X 109.5
C20A C22B H22Y 109.5
H22X C22B H22Y 109.5
C20A C22B H22Z 109.5
H22X C22B H22Z 109.5
H22Y C22B H22Z 109.5
Hf1A C23A H23U 109.5
Hf1A C23A H23V 109.5
H23U C23A H23V 109.5
Hf1A C23A H23W 109.5
H23U C23A H23W 109.5
H23V C23A H23W 109.5
Hf1A C24A H24U 109.5
Hf1A C24A H24V 109.5
H24U C24A H24V 109.5
Hf1A C24A H24W 109.5
H24U C24A H24W 109.5
H24V C24A H24W 109.5
C27B C25A C28A 114.8(12)
C27B C25A C27A 16.8(8)
C28A C25A C27A 108.2(8)
C27B C25A C28B 110.7(10)
C28A C25A C28B 14.0(11)
C27A C25A C28B 100.7(9)
C27B C25A C26A 81.8(6)
C28A C25A C26A 115.4(6)
C27A C25A C26A 98.6(5)
C28B C25A C26A 129.1(7)
C27B C25A C26B 110.7(7)
C28A C25A C26B 88.0(6)
C27A C25A C26B 127.0(5)
C28B C25A C26B 101.9(7)
C26A C25A C26B 33.1(3)
C27B C25A P1A 113.6(9)
C28A C25A P1A 118.4(7)
C27A C25A P1A 107.1(6)
C28B C25A P1A 111.4(8)
C26A C25A P1A 107.0(2)
C26B C25A P1A 108.0(3)
C25A C26A H26U 109.5
C25A C26A H26V 109.5
C25A C26A H26W 109.5
C25A C27A H27U 109.5
C25A C27A H27V 109.5
C25A C27A H27W 109.5
C25A C28A H28U 109.5
C25A C28A H28V 109.5
C25A C28A H28W 109.5
C25A C26B H26X 109.5
C25A C26B H26Y 109.5
H26X C26B H26Y 109.5
C25A C26B H26Z 109.5
H26X C26B H26Z 109.5
H26Y C26B H26Z 109.5
C25A C27B H27X 109.5
C25A C27B H27Y 109.5
H27X C27B H27Y 109.5
C25A C27B H27Z 109.5
H27X C27B H27Z 109.5
H27Y C27B H27Z 109.5
C25A C28B H28X 109.5
C25A C28B H28Y 109.5
H28X C28B H28Y 109.5
C25A C28B H28Z 109.5
H28X C28B H28Z 109.5
H28Y C28B H28Z 109.5
C30A C29A C31A 116.7(7)
C30A C29A C32B 71.1(4)
C31A C29A C32B 120.9(7)
C30A C29A C31B 126.7(8)
C31A C29A C31B 17.5(7)
C32B C29A C31B 108.1(7)
C30A C29A C32A 109.3(4)
C31A C29A C32A 108.8(5)
C32B C29A C32A 39.1(3)
C31B C29A C32A 91.3(6)
C30A C29A C30B 37.6(3)
C31A C29A C30B 82.4(6)
C32B C29A C30B 101.3(4)
C31B C29A C30B 96.7(7)
C32A C29A C30B 139.5(4)
C30A C29A P1A 108.2(3)
C31A C29A P1A 107.9(7)
C32B C29A P1A 125.6(3)
C31B C29A P1A 112.7(8)
C32A C29A P1A 105.3(3)
C30B C29A P1A 107.8(3)
C29A C30A H30U 109.5
C29A C30A H30V 109.5
C29A C30A H30W 109.5
C29A C31A H31U 109.5
C29A C31A H31V 109.5
C29A C31A H31W 109.5
C29A C32A H32U 109.5
C29A C32A H32V 109.5
C29A C32A H32W 109.5
C29A C30B H30X 109.5
C29A C30B H30Y 109.5
H30X C30B H30Y 109.5
C29A C30B H30Z 109.5
H30X C30B H30Z 109.5
H30Y C30B H30Z 109.5
C29A C31B H31X 109.5
C29A C31B H31Y 109.5
H31X C31B H31Y 109.5
C29A C31B H31Z 109.5
H31X C31B H31Z 109.5
H31Y C31B H31Z 109.5
C29A C32B H32X 109.5
C29A C32B H32Y 109.5
H32X C32B H32Y 109.5
C29A C32B H32Z 109.5
H32X C32B H32Z 109.5
H32Y C32B H32Z 109.5
C34B C33A C35A 126.9(5)
C34B C33A C35B 119.6(6)
C35A C33A C35B 23.3(3)
C34B C33A C36A 57.0(4)
C35A C33A C36A 113.7(4)
C35B C33A C36A 131.8(4)
C34B C33A C34A 45.3(3)
C35A C33A C34A 99.4(4)
C35B C33A C34A 81.4(5)
C36A C33A C34A 100.1(3)
C34B C33A C36B 107.3(4)
C35A C33A C36B 78.6(4)
C35B C33A C36B 101.9(5)
C36A C33A C36B 50.8(3)
C34A C33A C36B 143.6(3)
C34B C33A P1A 113.3(3)
C35A C33A P1A 114.8(4)
C35B C33A P1A 106.5(4)
C36A C33A P1A 118.7(3)
C34A C33A P1A 106.6(2)
C36B C33A P1A 107.0(3)
C33A C34A H34U 109.5
C33A C34A H34V 109.5
C33A C34A H34W 109.5
C33A C35A H35U 109.5
C33A C35A H35V 109.5
C33A C35A H35W 109.5
C33A C36A H36U 109.5
C33A C36A H36V 109.5
C33A C36A H36W 109.5
C33A C34B H34X 109.5
C33A C34B H34Y 109.5
H34X C34B H34Y 109.5
C33A C34B H34Z 109.5
H34X C34B H34Z 109.5
H34Y C34B H34Z 109.5
C33A C35B H35X 109.5
C33A C35B H35Y 109.5
H35X C35B H35Y 109.5
C33A C35B H35Z 109.5
H35X C35B H35Z 109.5
H35Y C35B H35Z 109.5
C33A C36B H36X 109.5
C33A C36B H36Y 109.5
H36X C36B H36Y 109.5
C33A C36B H36Z 109.5
H36X C36B H36Z 109.5
H36Y C36B H36Z 109.5

loop_
_geom_bond_atom_site_label_1
_geom_bond_atom_site_label_2
_geom_bond_distance
Hf1 N3 1.9394(18)
Hf1 N2 2.1706(18)
Hf1 C23 2.265(2)
Hf1 C24 2.278(2)
Hf1 N1 2.3284(18)
Hf1' N3' 1.945(2)
Hf1' N2' 2.1618(17)
Hf1' C23' 2.233(2)
Hf1' C24' 2.291(2)
Hf1' N1' 2.3212(18)
Hf1" N3" 1.9462(19)
Hf1" N2" 2.1619(18)
Hf1" C23" 2.251(2)
Hf1" C24" 2.287(2)
Hf1" N1" 2.3442(18)
Hf1A N3A 1.9368(19)
Hf1A N2A 2.1682(18)
Hf1A C24A 2.269(2)
Hf1A C23A 2.271(2)
Hf1A N1A 2.3375(19)
P1 N3 1.5699(18)
P1 C29 1.887(2)
P1 C25 1.892(2)
P1 C33 1.897(2)
P1' N3' 1.570(2)
P1' C29' 1.889(3)
P1' C33' 1.895(3)
P1' C25' 1.896(3)
P1" N3" 1.5752(19)
P1" C33" 1.890(3)
P1" C25" 1.891(3)
P1" C29" 1.895(2)
P1A N3A 1.5652(19)
P1A C29A 1.887(3)
P1A C25A 1.892(3)
P1A C33A 1.894(3)
N1 C1 1.287(3)
N1 C7 1.473(3)
N2 C6 1.390(3)
N2 C11 1.434(3)
N1' C1' 1.287(3)
N1' C7' 1.474(3)
N2' C6' 1.387(3)
N2' C11' 1.437(3)
N1" C1" 1.290(3)
N1" C7" 1.476(3)
N2" C6" 1.391(3)
N2" C11" 1.441(3)
N1A C1A 1.279(3)
N1A C7A 1.463(3)
N2A C6A 1.392(3)
N2A C11A 1.429(3)
C1 C6 1.472(3)
C1 C2 1.507(3)
C2 C3 1.512(4)
C2 H2A 0.9900
C2 H2B 0.9900
C3 C4 1.523(4)
C3 H3A 0.9900
C3 H3B 0.9900
C4 C5 1.499(3)
C4 H4A 0.9900
C4 H4B 0.9900
C5 C6 1.350(3)
C5 H5 0.9500
C7 C8 1.528(3)
C7 H7A 0.9900
C7 H7B 0.9900
C8 C9 1.516(4)
C8 H8A 0.9900
C8 H8B 0.9900
C9 C10 1.521(4)
C9 H9A 0.9900
C9 H9B 0.9900
C10 H10A 0.9800
C10 H10B 0.9800
C10 H10C 0.9800
C11 C16 1.402(3)
C11 C12 1.412(3)
C12 C13 1.396(3)
C12 C17 1.518(4)
C13 C14 1.372(4)
C13 H13 0.9500
C14 C15 1.376(4)
C14 H14 0.9500
C15 C16 1.397(3)
C15 H15 0.9500
C16 C20 1.520(3)
C17 C18 1.527(4)
C17 C19 1.530(5)
C17 H17 1.0000
C18 H18A 0.9800
C18 H18B 0.9800
C18 H18C 0.9800
C19 H19A 0.9800
C19 H19B 0.9800
C19 H19C 0.9800
C20 C21 1.529(4)
C20 C22 1.537(4)
C20 H20 1.0000
C21 H21A 0.9800
C21 H21B 0.9800
C21 H21C 0.9800
C22 H22A 0.9800
C22 H22B 0.9800
C22 H22C 0.9800
C23 H23A 0.9800
C23 H23B 0.9800
C23 H23C 0.9800
C24 H24A 0.9800
C24 H24B 0.9800
C24 H24C 0.9800
C25 C26 1.533(4)
C25 C28 1.538(3)
C25 C27 1.542(3)
C26 H26A 0.9800
C26 H26B 0.9800
C26 H26C 0.9800
C27 H27A 0.9800
C27 H27B 0.9800
C27 H27C 0.9800
C28 H28A 0.9800
C28 H28B 0.9800
C28 H28C 0.9800
C29 C32 1.536(3)
C29 C31 1.540(4)
C29 C30 1.544(3)
C30 H30A 0.9800
C30 H30B 0.9800
C30 H30C 0.9800
C31 H31A 0.9800
C31 H31B 0.9800
C31 H31C 0.9800
C32 H32A 0.9800
C32 H32B 0.9800
C32 H32C 0.9800
C33 C34 1.535(3)
C33 C35 1.536(4)
C33 C36 1.541(3)
C34 H34A 0.9800
C34 H34B 0.9800
C34 H34C 0.9800
C35 H35A 0.9800
C35 H35B 0.9800
C35 H35C 0.9800
C36 H36A 0.9800
C36 H36B 0.9800
C36 H36C 0.9800
C1' C6' 1.481(3)
C1' C2' 1.505(3)
C2' C3' 1.521(3)
C2' H2C 0.9900
C2' H2D 0.9900
C3' C4' 1.520(3)
C3' H3C 0.9900
C3' H3D 0.9900
C4' C5' 1.508(3)
C4' H4C 0.9900
C4' H4D 0.9900
C5' C6' 1.354(3)
C5' H5A 0.9500
C7' C8' 1.525(3)
C7' H7C 0.9900
C7' H7D 0.9900
C8' C9' 1.531(3)
C8' H8C 0.9900
C8' H8D 0.9900
C9' C10' 1.521(4)
C9' H9C 0.9900
C9' H9D 0.9900
C10' H10D 0.9800
C10' H10E 0.9800
C10' H10F 0.9800
C11' C12' 1.402(3)
C11' C16' 1.416(3)
C12' C13' 1.397(3)
C12' C17' 1.521(3)
C13' C14' 1.378(4)
C13' H13A 0.9500
C14' C15' 1.385(4)
C14' H14A 0.9500
C15' C16' 1.399(3)
C15' H15A 0.9500
C16' C20' 1.517(4)
C17' C18' 1.528(4)
C17' C19' 1.529(4)
C17' H17A 1.0000
C18' H18D 0.9800
C18' H18E 0.9800
C18' H18F 0.9800
C19' H19D 0.9800
C19' H19E 0.9800
C19' H19F 0.9800
C20' C21' 1.518(4)
C20' C22' 1.523(4)
C20' H20A 1.0000
C21' H21D 0.9800
C21' H21E 0.9800
C21' H21F 0.9800
C22' H22D 0.9800
C22' H22E 0.9800
C22' H22F 0.9800
C23' H23D 0.9800
C23' H23E 0.9800
C23' H23F 0.9800
C24' H24D 0.9800
C24' H24E 0.9800
C24' H24F 0.9800
C25' C27' 1.534(4)
C25' C28' 1.545(3)
C25' C26' 1.548(4)
C26' H26D 0.9800
C26' H26E 0.9800
C26' H26F 0.9800
C27' H27D 0.9800
C27' H27E 0.9800
C27' H27F 0.9800
C28' H28D 0.9800
C28' H28E 0.9800
C28' H28F 0.9800
C29' C30' 1.534(4)
C29' C32' 1.544(4)
C29' C31' 1.553(4)
C30' H30D 0.9800
C30' H30E 0.9800
C30' H30F 0.9800
C31' H31D 0.9800
C31' H31E 0.9800
C31' H31F 0.9800
C32' H32D 0.9800
C32' H32E 0.9800
C32' H32F 0.9800
C33' C34' 1.530(4)
C33' C35' 1.539(4)
C33' C36' 1.546(4)
C34' H34D 0.9800
C34' H34E 0.9800
C34' H34F 0.9800
C35' H35D 0.9800
C35' H35E 0.9800
C35' H35F 0.9800
C36' H36D 0.9800
C36' H36E 0.9800
C36' H36F 0.9800
C1" C6" 1.475(3)
C1" C2" 1.507(3)
C2" C3" 1.519(3)
C2" H2E 0.9900
C2" H2F 0.9900
C3" C4" 1.521(3)
C3" H3E 0.9900
C3" H3F 0.9900
C4" C5" 1.501(3)
C4" H4E 0.9900
C4" H4F 0.9900
C5" C6" 1.352(3)
C5" H5C 0.9500
C7" C8" 1.528(3)
C7" H7E 0.9900
C7" H7F 0.9900
C8" C9" 1.526(3)
C8" H8E 0.9900
C8" H8F 0.9900
C9" C10" 1.527(4)
C9" H9E 0.9900
C9" H9F 0.9900
C10" H10G 0.9800
C10" H10H 0.9800
C10" H10I 0.9800
C11" C12" 1.401(3)
C11" C16" 1.404(3)
C12" C13" 1.406(3)
C12" C17" 1.521(3)
C13" C14" 1.384(4)
C13" H13C 0.9500
C14" C15" 1.377(4)
C14" H14C 0.9500
C15" C16" 1.399(3)
C15" H15C 0.9500
C16" C20" 1.516(3)
C17" C18" 1.525(4)
C17" C19" 1.526(4)
C17" H17C 1.0000
C18" H18G 0.9800
C18" H18H 0.9800
C18" H18I 0.9800
C19" H19G 0.9800
C19" H19H 0.9800
C19" H19I 0.9800
C20" C22" 1.528(3)
C20" C21" 1.529(4)
C20" H20C 1.0000
C21" H21G 0.9800
C21" H21H 0.9800
C21" H21I 0.9800
C22" H22G 0.9800
C22" H22H 0.9800
C22" H22I 0.9800
C23" H23G 0.9800
C23" H23H 0.9800
C23" H23I 0.9800
C24" H24G 0.9800
C24" H24H 0.9800
C24" H24I 0.9800
C25" C28" 1.538(3)
C25" C27" 1.538(4)
C25" C26" 1.538(4)
C26" H26G 0.9800
C26" H26H 0.9800
C26" H26I 0.9800
C27" H27G 0.9800
C27" H27H 0.9800
C27" H27I 0.9800
C28" H28G 0.9800
C28" H28H 0.9800
C28" H28I 0.9800
C29" C31" 1.534(4)
C29" C30" 1.541(4)
C29" C32" 1.545(4)
C30" H30G 0.9800
C30" H30H 0.9800
C30" H30I 0.9800
C31" H31G 0.9800
C31" H31H 0.9800
C31" H31I 0.9800
C32" H32G 0.9800
C32" H32H 0.9800
C32" H32I 0.9800
C33" C36" 1.534(3)
C33" C34" 1.535(4)
C33" C35" 1.554(4)
C34" H34G 0.9800
C34" H34H 0.9800
C34" H34I 0.9800
C35" H35G 0.9800
C35" H35H 0.9800
C35" H35I 0.9800
C36" H36G 0.9800
C36" H36H 0.9800
C36" H36I 0.9800
C1A C6A 1.466(3)
C1A C2B 1.526(9)
C1A C2A 1.535(8)
C2A C3A 1.510(8)
C2A H2AA 0.9900
C2A H2AB 0.9900
C3A C4A 1.513(7)
C3A H3AA 0.9900
C3A H3AB 0.9900
C4A C5A 1.518(7)
C4A H4AA 0.9900
C4A H4AB 0.9900
C5A C6A 1.420(6)
C5A H5AA 0.9500
C2B C3B 1.497(11)
C2B H2BA 0.9900
C2B H2BB 0.9900
C3B C4B 1.513(10)
C3B H3BA 0.9900
C3B H3BB 0.9900
C4B C5B 1.488(8)
C4B H4BA 0.9900
C4B H4BB 0.9900
C5B C6A 1.331(8)
C5B H5BA 0.9500
C7A C8B 1.430(7)
C7A C8A 1.612(5)
C7A H7AA 0.9900
C7A H7AB 0.9900
C7A H7AC 0.9900
C7A H7AD 0.9900
C8A C9A 1.525(6)
C8A H8AA 0.9900
C8A H8AB 0.9900
C9A C10A 1.504(6)
C9A H9AA 0.9900
C9A H9AB 0.9900
C10A H10U 0.9800
C10A H10V 0.9800
C10A H10W 0.9800
C8B C9B 1.515(10)
C8B H8BA 0.9900
C8B H8BB 0.9900
C9B C10B 1.528(9)
C9B H9BA 0.9900
C9B H9BB 0.9900
C10B H10X 0.9800
C10B H10Y 0.9800
C10B H10Z 0.9800
C11A C16A 1.403(3)
C11A C12A 1.409(3)
C12A C13A 1.395(3)
C12A C17A 1.522(4)
C13A C14A 1.377(4)
C13A H13X 0.9500
C14A C15A 1.371(4)
C14A H14X 0.9500
C15A C16A 1.398(3)
C15A H15X 0.9500
C16A C20A 1.512(4)
C17A C18A 1.520(5)
C17A C19A 1.527(5)
C17A H17X 1.0000
C18A H18U 0.9800
C18A H18V 0.9800
C18A H18W 0.9800
C19A H19U 0.9800
C19A H19V 0.9800
C19A H19W 0.9800
C20A C21B 1.452(10)
C20A C22A 1.536(5)
C20A C21A 1.580(8)
C20A C22B 1.638(9)
C20A H20X 1.0000
C20A H20Y 0.87(8)
C21A H21U 0.9800
C21A H21V 0.9800
C21A H21W 0.9800
C22A H22U 0.9800
C22A H22V 0.9800
C22A H22W 0.9800
C21B H21X 0.9800
C21B H21Y 0.9800
C21B H21Z 0.9800
C22B H22X 0.9800
C22B H22Y 0.9800
C22B H22Z 0.9800
C23A H23U 0.9800
C23A H23V 0.9800
C23A H23W 0.9800
C24A H24U 0.9800
C24A H24V 0.9800
C24A H24W 0.9800
C25A C27B 1.479(12)
C25A C28A 1.514(9)
C25A C27A 1.553(9)
C25A C28B 1.557(11)
C25A C26A 1.572(5)
C25A C26B 1.617(7)
C26A H26U 0.9800
C26A H26V 0.9800
C26A H26W 0.9800
C27A H27U 0.9800
C27A H27V 0.9800
C27A H27W 0.9800
C28A H28U 0.9800
C28A H28V 0.9800
C28A H28W 0.9800
C26B H26X 0.9800
C26B H26Y 0.9800
C26B H26Z 0.9800
C27B H27X 0.9800
C27B H27Y 0.9800
C27B H27Z 0.9800
C28B H28X 0.9800
C28B H28Y 0.9800
C28B H28Z 0.9800
C29A C30A 1.427(6)
C29A C31A 1.493(10)
C29A C32B 1.529(6)
C29A C31B 1.539(10)
C29A C32A 1.623(6)
C29A C30B 1.690(7)
C30A H30U 0.9800
C30A H30V 0.9800
C30A H30W 0.9800
C31A H31U 0.9800
C31A H31V 0.9800
C31A H31W 0.9800
C32A H32U 0.9800
C32A H32V 0.9800
C32A H32W 0.9800
C30B H30X 0.9800
C30B H30Y 0.9800
C30B H30Z 0.9800
C31B H31X 0.9800
C31B H31Y 0.9800
C31B H31Z 0.9800
C32B H32X 0.9800
C32B H32Y 0.9800
C32B H32Z 0.9800
C33A C34B 1.363(7)
C33A C35A 1.475(8)
C33A C35B 1.489(9)
C33A C36A 1.539(6)
C33A C34A 1.709(6)
C33A C36B 1.715(6)
C34A H34U 0.9800
C34A H34V 0.9800
C34A H34W 0.9800
C35A H35U 0.9800
C35A H35V 0.9800
C35A H35W 0.9800
C36A H36U 0.9800
C36A H36V 0.9800
C36A H36W 0.9800
C34B H34X 0.9800
C34B H34Y 0.9800
C34B H34Z 0.9800
C35B H35X 0.9800
C35B H35Y 0.9800
C35B H35Z 0.9800
C36B H36X 0.9800
C36B H36Y 0.9800
C36B H36Z 0.9800
